data_4037132
loop_
_publ_author_name
'Schulze, Marcus'
'Philipp, Michael'
'Waigel, Waldemar'
'Schmidt, David'
'W\"urthner, Frank'

_publ_section_title
;
 Library of Azabenz-Annulated Core-Extended Perylene Derivatives with
 Diverse Substitution Patterns and Tunable Electronic and Optical
 Properties.
;
_journal_issue 18
_journal_name_full 'The Journal of organic chemistry'
_journal_page_first 8394
_journal_page_last 8405
_journal_paper_doi 10.1021/acs.joc.6b01573
_journal_volume 81
_journal_year 2016
_chemical_formula_moiety 'C60 H46 N6 O4, 4 (C4 H8 O)'
_chemical_formula_sum 'C76 H78 N6 O8'
_chemical_formula_weight 1203.44
_space_group_crystal_system triclinic
_space_group_IT_number 2
_space_group_name_Hall '-P 1'
_space_group_name_H-M_alt 'P -1'
_atom_sites_solution_hydrogens geom
_audit_creation_method SHELXL-2014/7
_cell_angle_alpha 97.6970(16)
_cell_angle_beta 97.8872(16)
_cell_angle_gamma 100.9697(16)
_cell_formula_units_Z 4
_cell_length_a 10.9630(5)
_cell_length_b 18.4513(8)
_cell_length_c 33.0607(14)
_cell_measurement_reflns_used 9155
_cell_measurement_temperature 100(2)
_cell_measurement_theta_max 72.74
_cell_measurement_theta_min 2.62
_cell_volume 6414.6(5)
_computing_cell_refinement 'Bruker SAINT'
_computing_data_collection 'Bruker APEX2'
_computing_data_reduction 'Bruker SAINT'
_computing_molecular_graphics 'Bruker SHELXTL'
_computing_publication_material 'Bruker SHELXTL'
_computing_structure_refinement 'SHELXL-2014 (Sheldrick 2014)'
_computing_structure_solution 'SHELXS-97 (Sheldrick 2008)'
_diffrn_ambient_temperature 100(2)
_diffrn_measured_fraction_theta_full 0.996
_diffrn_measured_fraction_theta_max 0.987
_diffrn_measurement_device_type Bruker-Kappa-D8Quest_Photon100
_diffrn_measurement_method omega_and_phi_scan
_diffrn_radiation_type CuK\a
_diffrn_radiation_wavelength 1.54178
_diffrn_reflns_av_R_equivalents 0.0398
_diffrn_reflns_av_unetI/netI 0.0321
_diffrn_reflns_Laue_measured_fraction_full 0.996
_diffrn_reflns_Laue_measured_fraction_max 0.987
_diffrn_reflns_limit_h_max 13
_diffrn_reflns_limit_h_min -13
_diffrn_reflns_limit_k_max 22
_diffrn_reflns_limit_k_min -22
_diffrn_reflns_limit_l_max 40
_diffrn_reflns_limit_l_min -40
_diffrn_reflns_number 128272
_diffrn_reflns_point_group_measured_fraction_full 0.996
_diffrn_reflns_point_group_measured_fraction_max 0.987
_diffrn_reflns_theta_full 67.679
_diffrn_reflns_theta_max 72.817
_diffrn_reflns_theta_min 2.473
_diffrn_source Cu/K(alpha)_ImuS_Microsource
_exptl_absorpt_coefficient_mu 0.646
_exptl_absorpt_correction_T_max 0.7536
_exptl_absorpt_correction_T_min 0.6178
_exptl_absorpt_correction_type multi-scan
_exptl_absorpt_process_details Bruker-SADABS
_exptl_crystal_colour orange
_exptl_crystal_density_diffrn 1.246
_exptl_crystal_description block
_exptl_crystal_F_000 2560
_exptl_crystal_size_max 0.340
_exptl_crystal_size_mid 0.230
_exptl_crystal_size_min 0.190
_refine_diff_density_max 0.813
_refine_diff_density_min -0.772
_refine_diff_density_rms 0.076
_refine_ls_extinction_method none
_refine_ls_goodness_of_fit_ref 1.065
_refine_ls_hydrogen_treatment constr
_refine_ls_matrix_type full
_refine_ls_number_parameters 1707
_refine_ls_number_reflns 25241
_refine_ls_number_restraints 280
_refine_ls_restrained_S_all 1.101
_refine_ls_R_factor_all 0.0895
_refine_ls_R_factor_gt 0.0809
_refine_ls_shift/su_max 0.000
_refine_ls_shift/su_mean 0.000
_refine_ls_structure_factor_coef Fsqd
_refine_ls_weighting_details 'w=1/[\s^2^(Fo^2^)+(0.1034P)^2^+10.1714P] where P=(Fo^2^+2Fc^2^)/3'
_refine_ls_weighting_scheme calc
_refine_ls_wR_factor_gt 0.2239
_refine_ls_wR_factor_ref 0.2313
_reflns_Friedel_coverage 0.000
_reflns_number_gt 21844
_reflns_number_total 25241
_reflns_threshold_expression 'I > 2\s(I)'
_cod_data_source_file jo6b01573_si_002.cif
_cod_data_source_block 349_sr05orange
_cod_database_code 4037132
_shelx_shelxl_version_number 2014/7
_shelx_space_group_comment
;
The symmetry employed for this shelxl refinement is uniquely defined
by the following loop, which should always be used as a source of
symmetry information in preference to the above space-group names.
They are only intended as comments.
;
_shelx_estimated_absorpt_t_min 0.810
_shelx_estimated_absorpt_t_max 0.887

loop_
_space_group_symop_operation_xyz
'x, y, z'
'-x, -y, -z'

loop_
_atom_site_label
_atom_site_type_symbol
_atom_site_fract_x
_atom_site_fract_y
_atom_site_fract_z
_atom_site_U_iso_or_equiv
_atom_site_adp_type
_atom_site_occupancy
_atom_site_site_symmetry_order
_atom_site_calc_flag
_atom_site_refinement_flags_posn
_atom_site_refinement_flags_adp
_atom_site_refinement_flags_occupancy
_atom_site_disorder_assembly
_atom_site_disorder_group
O1 O 0.0428(2) 0.15834(10) 0.28121(6) 0.0311(4) Uani 1 1 d . . . . .
O2 O 0.22268(19) 0.78440(9) 0.35818(5) 0.0274(4) Uani 1 1 d . . . . .
O3 O 0.0759(2) 0.79759(10) 0.22449(5) 0.0299(4) Uani 1 1 d . . . . .
O4 O -0.1048(2) 0.16746(10) 0.14675(6) 0.0320(4) Uani 1 1 d . . . . .
N1 N -0.0265(2) 0.16344(11) 0.21364(6) 0.0224(4) Uani 1 1 d . . . . .
N2 N 0.1420(2) 0.78987(11) 0.29183(6) 0.0215(4) Uani 1 1 d . . . . .
N3 N 0.18728(19) 0.42723(11) 0.35262(6) 0.0208(4) Uani 1 1 d . . . . .
N4 N 0.3514(2) 0.59888(11) 0.41437(6) 0.0237(4) Uani 1 1 d . . . . .
N5 N -0.0421(2) 0.52789(11) 0.14926(6) 0.0217(4) Uani 1 1 d . . . . .
N6 N -0.2127(2) 0.36137(12) 0.08741(6) 0.0251(4) Uani 1 1 d . . . . .
C1 C 0.0222(2) 0.19656(13) 0.25494(8) 0.0226(5) Uani 1 1 d . . . . .
C2 C 0.0477(2) 0.27924(13) 0.26415(7) 0.0198(5) Uani 1 1 d . . . . .
C3 C 0.1023(2) 0.31453(13) 0.30365(7) 0.0203(5) Uani 1 1 d . . . . .
H3 H 0.1211 0.2856 0.3245 0.024 Uiso 1 1 calc R U . . .
C4 C 0.1304(2) 0.39348(13) 0.31341(7) 0.0197(5) Uani 1 1 d . . . . .
C5 C 0.2144(2) 0.50103(13) 0.36227(7) 0.0204(5) Uani 1 1 d . . . . .
C6 C 0.1845(2) 0.54949(13) 0.33275(7) 0.0191(5) Uani 1 1 d . . . . .
C7 C 0.2027(2) 0.62882(13) 0.34180(7) 0.0206(5) Uani 1 1 d . . . . .
H7 H 0.2384 0.6541 0.3690 0.025 Uiso 1 1 calc R U . . .
C8 C 0.1691(2) 0.66944(13) 0.31161(7) 0.0196(5) Uani 1 1 d . . . . .
C9 C 0.1820(2) 0.75116(13) 0.32330(7) 0.0209(5) Uani 1 1 d . . . . .
C10 C 0.1005(2) 0.75874(13) 0.24978(7) 0.0219(5) Uani 1 1 d . . . . .
C11 C 0.0842(2) 0.67619(13) 0.23901(7) 0.0201(5) Uani 1 1 d . . . . .
C12 C 0.0330(2) 0.64089(13) 0.19925(7) 0.0206(5) Uani 1 1 d . . . . .
H12 H 0.0127 0.6698 0.1786 0.025 Uiso 1 1 calc R U . . .
C13 C 0.0105(2) 0.56179(13) 0.18888(7) 0.0196(5) Uani 1 1 d . . . . .
C14 C -0.0685(2) 0.45430(13) 0.13975(7) 0.0202(5) Uani 1 1 d . . . . .
C15 C -0.0438(2) 0.40519(13) 0.16947(7) 0.0199(5) Uani 1 1 d . . . . .
C16 C -0.0665(2) 0.32582(13) 0.16081(7) 0.0204(5) Uani 1 1 d . . . . .
H16 H -0.1026 0.3006 0.1336 0.024 Uiso 1 1 calc R U . . .
C17 C -0.0369(2) 0.28483(13) 0.19138(7) 0.0204(5) Uani 1 1 d . . . . .
C18 C -0.0596(2) 0.20172(13) 0.18099(7) 0.0222(5) Uani 1 1 d . . . . .
C19 C 0.0175(2) 0.32058(13) 0.23230(7) 0.0191(5) Uani 1 1 d . . . . .
C20 C 0.0433(2) 0.39864(13) 0.24151(7) 0.0189(5) Uani 1 1 d . . . . .
C21 C 0.0964(2) 0.55647(13) 0.26079(7) 0.0185(4) Uani 1 1 d . . . . .
C22 C 0.1172(2) 0.63437(13) 0.27038(7) 0.0194(5) Uani 1 1 d . . . . .
C23 C 0.1008(2) 0.43524(13) 0.28205(7) 0.0184(4) Uani 1 1 d . . . . .
C24 C 0.1279(2) 0.51406(13) 0.29216(7) 0.0187(4) Uani 1 1 d . . . . .
C25 C 0.0129(2) 0.44083(13) 0.21011(7) 0.0179(4) Uani 1 1 d . . . . .
C26 C 0.0408(2) 0.51986(13) 0.22010(7) 0.0187(4) Uani 1 1 d . . . . .
C31 C 0.2773(2) 0.53005(13) 0.40597(7) 0.0211(5) Uani 1 1 d . . . . .
C32 C 0.2602(3) 0.48477(14) 0.43630(8) 0.0266(5) Uani 1 1 d . . . . .
H32 H 0.2074 0.4362 0.4294 0.032 Uiso 1 1 calc R U . . .
C33 C 0.3216(3) 0.51174(15) 0.47654(8) 0.0300(6) Uani 1 1 d . . . . .
H33 H 0.3118 0.4818 0.4976 0.036 Uiso 1 1 calc R U . . .
C34 C 0.3969(3) 0.58264(15) 0.48559(8) 0.0292(6) Uani 1 1 d . . . . .
H34 H 0.4393 0.6029 0.5130 0.035 Uiso 1 1 calc R U . . .
C35 C 0.4090(3) 0.62384(14) 0.45342(8) 0.0268(5) Uani 1 1 d . . . . .
H35 H 0.4614 0.6726 0.4597 0.032 Uiso 1 1 calc R U . . .
C41 C -0.1256(2) 0.42534(14) 0.09556(7) 0.0227(5) Uani 1 1 d . . . . .
C42 C -0.0894(3) 0.46610(14) 0.06501(8) 0.0271(5) Uani 1 1 d . . . . .
H42 H -0.0268 0.5111 0.0720 0.033 Uiso 1 1 calc R U . . .
C43 C -0.1464(3) 0.43978(16) 0.02431(8) 0.0319(6) Uani 1 1 d . . . . .
H43 H -0.1241 0.4667 0.0029 0.038 Uiso 1 1 calc R U . . .
C44 C -0.2366(3) 0.37355(16) 0.01528(8) 0.0313(6) Uani 1 1 d . . . . .
H44 H -0.2770 0.3539 -0.0124 0.038 Uiso 1 1 calc R U . . .
C45 C -0.2664(3) 0.33688(15) 0.04768(8) 0.0299(6) Uani 1 1 d . . . . .
H45 H -0.3286 0.2917 0.0414 0.036 Uiso 1 1 calc R U . . .
C51 C -0.0433(3) 0.08233(13) 0.20455(7) 0.0238(5) Uani 1 1 d . . . . .
C52 C 0.0601(3) 0.05259(14) 0.19608(8) 0.0267(5) Uani 1 1 d . . . . .
C53 C 0.0445(3) -0.02504(15) 0.19098(9) 0.0325(6) Uani 1 1 d . . . . .
H53 H 0.1135 -0.0473 0.1859 0.039 Uiso 1 1 calc R U . . .
C54 C -0.0694(3) -0.07013(14) 0.19320(9) 0.0336(6) Uani 1 1 d . . . . .
H54 H -0.0780 -0.1229 0.1897 0.040 Uiso 1 1 calc R U . . .
C55 C -0.1713(3) -0.03908(14) 0.20054(8) 0.0304(6) Uani 1 1 d . . . . .
H55 H -0.2498 -0.0708 0.2013 0.036 Uiso 1 1 calc R U . . .
C56 C -0.1599(3) 0.03842(14) 0.20689(8) 0.0277(5) Uani 1 1 d . . . . .
C57 C 0.1875(3) 0.10113(15) 0.19427(9) 0.0298(6) Uani 1 1 d . . . . .
H57 H 0.1759 0.1532 0.1929 0.036 Uiso 1 1 calc R U . . .
C58 C 0.2813(3) 0.10337(17) 0.23343(10) 0.0368(6) Uani 1 1 d . . . . .
H58A H 0.3632 0.1339 0.2315 0.055 Uiso 1 1 calc R U . . .
H58B H 0.2905 0.0524 0.2362 0.055 Uiso 1 1 calc R U . . .
H58C H 0.2503 0.1253 0.2576 0.055 Uiso 1 1 calc R U . . .
C59 C 0.2392(3) 0.07336(18) 0.15546(10) 0.0392(7) Uani 1 1 d . . . . .
H59A H 0.3153 0.1092 0.1532 0.059 Uiso 1 1 calc R U . . .
H59B H 0.1754 0.0687 0.1309 0.059 Uiso 1 1 calc R U . . .
H59C H 0.2598 0.0245 0.1576 0.059 Uiso 1 1 calc R U . . .
C60 C -0.2704(3) 0.07169(16) 0.21716(11) 0.0383(7) Uani 1 1 d . . . . .
H60 H -0.2550 0.1242 0.2114 0.046 Uiso 1 1 calc R U . . .
C61 C -0.2783(4) 0.0750(2) 0.26337(12) 0.0573(10) Uani 1 1 d . . . . .
H61A H -0.3457 0.1003 0.2700 0.086 Uiso 1 1 calc R U . . .
H61B H -0.1978 0.1027 0.2799 0.086 Uiso 1 1 calc R U . . .
H61C H -0.2963 0.0240 0.2697 0.086 Uiso 1 1 calc R U . . .
C62 C -0.3960(3) 0.0296(2) 0.19096(12) 0.0461(8) Uani 1 1 d . . . . .
H62A H -0.4625 0.0562 0.1970 0.069 Uiso 1 1 calc R U . . .
H62B H -0.4167 -0.0211 0.1975 0.069 Uiso 1 1 calc R U . . .
H62C H -0.3895 0.0267 0.1615 0.069 Uiso 1 1 calc R U . . .
C71 C 0.1385(2) 0.86856(13) 0.30340(7) 0.0213(5) Uani 1 1 d . . . . .
C72 C 0.0215(3) 0.88605(14) 0.30814(8) 0.0245(5) Uani 1 1 d . . . . .
C73 C 0.0182(3) 0.96170(15) 0.31644(8) 0.0281(5) Uani 1 1 d . . . . .
H73 H -0.0597 0.9757 0.3192 0.034 Uiso 1 1 calc R U . . .
C74 C 0.1268(3) 1.01678(14) 0.32067(8) 0.0278(5) Uani 1 1 d . . . . .
H74 H 0.1223 1.0680 0.3258 0.033 Uiso 1 1 calc R U . . .
C75 C 0.2410(3) 0.99770(14) 0.31747(8) 0.0264(5) Uani 1 1 d . . . . .
H75 H 0.3150 1.0360 0.3214 0.032 Uiso 1 1 calc R U . . .
C76 C 0.2499(2) 0.92263(13) 0.30853(7) 0.0228(5) Uani 1 1 d . . . . .
C77 C -0.0952(3) 0.82555(15) 0.30698(9) 0.0304(6) Uani 1 1 d . . . . .
H77 H -0.0881 0.7801 0.2880 0.037 Uiso 1 1 calc R U . . .
C78 C -0.1002(4) 0.8048(2) 0.34985(11) 0.0492(8) Uani 1 1 d . . . . .
H78A H -0.1738 0.7644 0.3485 0.074 Uiso 1 1 calc R U . . .
H78B H -0.1068 0.8486 0.3691 0.074 Uiso 1 1 calc R U . . .
H78C H -0.0234 0.7880 0.3595 0.074 Uiso 1 1 calc R U . . .
C79 C -0.2185(3) 0.8478(2) 0.29057(12) 0.0481(8) Uani 1 1 d . . . . .
H79A H -0.2889 0.8048 0.2873 0.072 Uiso 1 1 calc R U . . .
H79B H -0.2128 0.8639 0.2637 0.072 Uiso 1 1 calc R U . . .
H79C H -0.2324 0.8890 0.3102 0.072 Uiso 1 1 calc R U . . .
C80 C 0.3768(3) 0.90340(14) 0.30424(8) 0.0261(5) Uani 1 1 d . . . . .
H80 H 0.3666 0.8480 0.3026 0.031 Uiso 1 1 calc R U . . .
C81 C 0.4775(3) 0.94095(16) 0.34187(10) 0.0364(6) Uani 1 1 d . . . . .
H81I H 0.5544 0.9219 0.3399 0.055 Uiso 1 1 calc R U . . .
H81J H 0.4464 0.9297 0.3672 0.055 Uiso 1 1 calc R U . . .
H81K H 0.4960 0.9952 0.3425 0.055 Uiso 1 1 calc R U . . .
C82 C 0.4183(3) 0.92382(16) 0.26410(9) 0.0344(6) Uani 1 1 d . . . . .
H82A H 0.4980 0.9087 0.2612 0.052 Uiso 1 1 calc R U . . .
H82B H 0.4297 0.9780 0.2649 0.052 Uiso 1 1 calc R U . . .
H82C H 0.3536 0.8979 0.2405 0.052 Uiso 1 1 calc R U . . .
O11 O 0.3619(2) 0.79868(11) 0.17327(6) 0.0361(5) Uani 1 1 d . . . . .
O12 O 0.58766(19) 0.45493(10) 0.42049(5) 0.0300(4) Uani 1 1 d . . . . .
O13 O 0.4588(2) 0.24327(10) 0.32435(6) 0.0319(4) Uani 1 1 d . . . . .
O14 O 0.2249(2) 0.58526(10) 0.07844(5) 0.0317(4) Uani 1 1 d . . . . .
N11 N 0.2969(2) 0.69159(12) 0.12593(6) 0.0249(4) Uani 1 1 d . . . . .
N12 N 0.5184(2) 0.34915(11) 0.37252(6) 0.0219(4) Uani 1 1 d . . . . .
N13 N 0.49580(19) 0.71389(11) 0.30991(6) 0.0209(4) Uani 1 1 d . . . . .
N14 N 0.6730(2) 0.70115(12) 0.40396(6) 0.0247(4) Uani 1 1 d . . . . .
N15 N 0.2864(2) 0.32684(11) 0.19206(6) 0.0227(4) Uani 1 1 d . . . . .
N16 N 0.1167(2) 0.34456(12) 0.09640(6) 0.0264(5) Uani 1 1 d . . . . .
C101 C 0.3424(3) 0.73090(14) 0.16642(8) 0.0253(5) Uani 1 1 d . . . . .
C102 C 0.3669(2) 0.68501(14) 0.19916(7) 0.0224(5) Uani 1 1 d . . . . .
C103 C 0.4174(2) 0.72022(13) 0.23894(7) 0.0221(5) Uani 1 1 d . . . . .
H103 H 0.4339 0.7733 0.2454 0.027 Uiso 1 1 calc R U . . .
C104 C 0.4452(2) 0.67754(13) 0.27063(7) 0.0202(5) Uani 1 1 d . . . . .
C105 C 0.5266(2) 0.67464(13) 0.33911(7) 0.0200(5) Uani 1 1 d . . . . .
C106 C 0.5090(2) 0.59404(13) 0.33168(7) 0.0195(5) Uani 1 1 d . . . . .
C107 C 0.5382(2) 0.54912(13) 0.36220(7) 0.0210(5) Uani 1 1 d . . . . .
H107 H 0.5752 0.5725 0.3897 0.025 Uiso 1 1 calc R U . . .
C108 C 0.5133(2) 0.47237(13) 0.35225(7) 0.0197(5) Uani 1 1 d . . . . .
C109 C 0.5432(2) 0.42713(14) 0.38487(7) 0.0221(5) Uani 1 1 d . . . . .
C110 C 0.4695(2) 0.31058(14) 0.33244(8) 0.0237(5) Uani 1 1 d . . . . .
C111 C 0.4327(2) 0.35623(13) 0.30102(7) 0.0205(5) Uani 1 1 d . . . . .
C112 C 0.3755(2) 0.32091(13) 0.26177(7) 0.0211(5) Uani 1 1 d . . . . .
H112 H 0.3576 0.2678 0.2554 0.025 Uiso 1 1 calc R U . . .
C113 C 0.3431(2) 0.36345(14) 0.23076(7) 0.0208(5) Uani 1 1 d . . . . .
C114 C 0.2580(2) 0.36550(14) 0.16269(7) 0.0222(5) Uani 1 1 d . . . . .
C115 C 0.2843(2) 0.44686(13) 0.16899(7) 0.0207(5) Uani 1 1 d . . . . .
C116 C 0.2607(2) 0.49163(14) 0.13808(7) 0.0225(5) Uani 1 1 d . . . . .
H116 H 0.2254 0.4682 0.1105 0.027 Uiso 1 1 calc R U . . .
C117 C 0.2885(2) 0.56842(14) 0.14779(7) 0.0218(5) Uani 1 1 d . . . . .
C118 C 0.2659(2) 0.61356(14) 0.11425(7) 0.0243(5) Uani 1 1 d . . . . .
C119 C 0.3402(2) 0.60597(14) 0.18849(7) 0.0207(5) Uani 1 1 d . . . . .
C120 C 0.3668(2) 0.56307(13) 0.21939(7) 0.0199(5) Uani 1 1 d . . . . .
C121 C 0.4274(2) 0.47793(13) 0.28138(7) 0.0195(5) Uani 1 1 d . . . . .
C122 C 0.4582(2) 0.43532(13) 0.31171(7) 0.0195(5) Uani 1 1 d . . . . .
C123 C 0.4209(2) 0.59923(13) 0.26022(7) 0.0190(4) Uani 1 1 d . . . . .
C124 C 0.4529(2) 0.55710(13) 0.29140(7) 0.0192(5) Uani 1 1 d . . . . .
C125 C 0.3401(2) 0.48388(13) 0.20939(7) 0.0197(5) Uani 1 1 d . . . . .
C126 C 0.3702(2) 0.44181(13) 0.24070(7) 0.0195(5) Uani 1 1 d . . . . .
C131 C 0.5791(2) 0.72095(13) 0.38058(7) 0.0213(5) Uani 1 1 d . . . . .
C132 C 0.5323(3) 0.78412(14) 0.39270(8) 0.0271(5) Uani 1 1 d . . . . .
H132 H 0.4637 0.7956 0.3757 0.032 Uiso 1 1 calc R U . . .
C133 C 0.5870(3) 0.82991(15) 0.42991(8) 0.0306(6) Uani 1 1 d . . . . .
H133 H 0.5573 0.8735 0.4388 0.037 Uiso 1 1 calc R U . . .
C134 C 0.6859(3) 0.81072(14) 0.45380(8) 0.0296(6) Uani 1 1 d . . . . .
H134 H 0.7270 0.8415 0.4792 0.036 Uiso 1 1 calc R U . . .
C135 C 0.7240(3) 0.74579(15) 0.43993(8) 0.0284(5) Uani 1 1 d . . . . .
H135 H 0.7902 0.7322 0.4570 0.034 Uiso 1 1 calc R U . . .
C141 C 0.1947(3) 0.31744(14) 0.12241(8) 0.0260(5) Uani 1 1 d . . . . .
C142 C 0.2124(3) 0.24443(17) 0.11417(9) 0.0384(7) Uani 1 1 d . . . . .
H142 H 0.2688 0.2267 0.1330 0.046 Uiso 1 1 calc R U . . .
C143 C 0.1473(4) 0.19831(18) 0.07842(10) 0.0477(8) Uani 1 1 d . . . . .
H143 H 0.1575 0.1482 0.0723 0.057 Uiso 1 1 calc R U . . .
C144 C 0.0666(4) 0.22624(18) 0.05149(10) 0.0456(8) Uani 1 1 d . . . . .
H144 H 0.0200 0.1958 0.0267 0.055 Uiso 1 1 calc R U . . .
C145 C 0.0556(3) 0.29916(16) 0.06165(8) 0.0332(6) Uani 1 1 d . . . . .
H145 H 0.0015 0.3185 0.0429 0.040 Uiso 1 1 calc R U . . .
C151 C 0.2861(3) 0.73678(14) 0.09319(7) 0.0252(5) Uani 1 1 d . . . . .
C152 C 0.1681(3) 0.74923(15) 0.07820(8) 0.0287(6) Uani 1 1 d . . . . .
C153 C 0.1631(3) 0.79566(16) 0.04804(8) 0.0341(6) Uani 1 1 d . . . . .
H153 H 0.0844 0.8060 0.0374 0.041 Uiso 1 1 calc R U . . .
C154 C 0.2690(3) 0.82653(16) 0.03339(9) 0.0358(6) Uani 1 1 d . . . . .
H154 H 0.2629 0.8577 0.0129 0.043 Uiso 1 1 calc R U . . .
C155 C 0.3849(3) 0.81232(15) 0.04850(8) 0.0325(6) Uani 1 1 d . . . . .
H155 H 0.4577 0.8336 0.0381 0.039 Uiso 1 1 calc R U . . .
C156 C 0.3956(3) 0.76693(14) 0.07897(8) 0.0288(6) Uani 1 1 d . . . . .
C157 C 0.5242(3) 0.75407(17) 0.09571(9) 0.0346(6) Uani 1 1 d . . . . .
H157 H 0.5120 0.7183 0.1157 0.042 Uiso 1 1 calc R U . . .
C158 C 0.6102(3) 0.8264(2) 0.11928(12) 0.0495(8) Uani 1 1 d . . . . .
H15A H 0.6920 0.8164 0.1302 0.074 Uiso 1 1 calc R U . . .
H15B H 0.5717 0.8462 0.1423 0.074 Uiso 1 1 calc R U . . .
H15C H 0.6222 0.8631 0.1006 0.074 Uiso 1 1 calc R U . . .
C159 C 0.5852(3) 0.7185(2) 0.06162(12) 0.0487(8) Uani 1 1 d . . . . .
H15D H 0.6653 0.7080 0.0739 0.073 Uiso 1 1 calc R U . . .
H15E H 0.6008 0.7530 0.0419 0.073 Uiso 1 1 calc R U . . .
H15F H 0.5288 0.6717 0.0472 0.073 Uiso 1 1 calc R U . . .
C160 C 0.0494(3) 0.71678(17) 0.09366(9) 0.0332(6) Uani 1 1 d . . . . .
H160 H 0.0702 0.6807 0.1122 0.040 Uiso 1 1 calc R U . . .
C161 C 0.0047(4) 0.7789(2) 0.11935(10) 0.0456(8) Uani 1 1 d . . . . .
H16A H -0.0704 0.7572 0.1302 0.068 Uiso 1 1 calc R U . . .
H16B H -0.0159 0.8153 0.1019 0.068 Uiso 1 1 calc R U . . .
H16C H 0.0717 0.8041 0.1424 0.068 Uiso 1 1 calc R U . . .
C162 C -0.0545(3) 0.67377(19) 0.05810(10) 0.0404(7) Uani 1 1 d . . . . .
H16D H -0.1248 0.6472 0.0694 0.061 Uiso 1 1 calc R U . . .
H16E H -0.0209 0.6376 0.0407 0.061 Uiso 1 1 calc R U . . .
H16F H -0.0841 0.7090 0.0414 0.061 Uiso 1 1 calc R U . . .
C171 C 0.5502(3) 0.30381(13) 0.40370(7) 0.0234(5) Uani 1 1 d . . . . .
C172 C 0.6740(3) 0.29428(16) 0.41182(8) 0.0311(6) Uani 1 1 d . . . . .
C173 C 0.7017(3) 0.25014(17) 0.44156(9) 0.0363(6) Uani 1 1 d . . . . .
H173 H 0.7853 0.2432 0.4482 0.044 Uiso 1 1 calc R U . . .
C174 C 0.6090(3) 0.21646(16) 0.46150(9) 0.0331(6) Uani 1 1 d . . . . .
H174 H 0.6294 0.1863 0.4815 0.040 Uiso 1 1 calc R U . . .
C175 C 0.4872(3) 0.22621(14) 0.45262(8) 0.0283(5) Uani 1 1 d . . . . .
H175 H 0.4245 0.2024 0.4665 0.034 Uiso 1 1 calc R U . . .
C176 C 0.4544(2) 0.27065(13) 0.42341(7) 0.0234(5) Uani 1 1 d . . . . .
C177 C 0.3181(3) 0.27804(15) 0.41297(8) 0.0284(5) Uani 1 1 d . . . . .
H177 H 0.3168 0.3207 0.3973 0.034 Uiso 1 1 calc R U . . .
C178 C 0.2596(3) 0.29435(17) 0.45158(9) 0.0368(6) Uani 1 1 d . . . . .
H17A H 0.1746 0.3026 0.4435 0.055 Uiso 1 1 calc R U . . .
H17B H 0.3117 0.3392 0.4696 0.055 Uiso 1 1 calc R U . . .
H17C H 0.2550 0.2517 0.4665 0.055 Uiso 1 1 calc R U . . .
C179 C 0.2397(3) 0.20683(17) 0.38501(10) 0.0377(7) Uani 1 1 d . . . . .
H17D H 0.1528 0.2127 0.3777 0.056 Uiso 1 1 calc R U . . .
H17E H 0.2402 0.1641 0.3997 0.056 Uiso 1 1 calc R U . . .
H17F H 0.2758 0.1981 0.3597 0.056 Uiso 1 1 calc R U . . .
C180 C 0.7750(3) 0.3267(2) 0.38840(11) 0.0479(9) Uani 1 1 d . . . . .
H180 H 0.7418 0.3637 0.3728 0.058 Uiso 1 1 calc R U . . .
C181 C 0.8953(4) 0.3684(3) 0.41698(17) 0.090(2) Uani 1 1 d . . . . .
H18A H 0.9568 0.3895 0.4005 0.134 Uiso 1 1 calc R U . . .
H18B H 0.9301 0.3338 0.4329 0.134 Uiso 1 1 calc R U . . .
H18C H 0.8768 0.4089 0.4360 0.134 Uiso 1 1 calc R U . . .
C182 C 0.7991(5) 0.2639(3) 0.35595(17) 0.0847(16) Uani 1 1 d . . . . .
H18D H 0.8627 0.2855 0.3403 0.127 Uiso 1 1 calc R U . . .
H18E H 0.7204 0.2409 0.3369 0.127 Uiso 1 1 calc R U . . .
H18F H 0.8291 0.2258 0.3702 0.127 Uiso 1 1 calc R U . . .
C201 C 0.6039(3) -0.02701(18) 0.54849(13) 0.0518(9) Uani 1 1 d D . . . .
H20A H 0.5547 -0.0575 0.5224 0.062 Uiso 1 1 calc R U . . .
H20B H 0.5772 -0.0506 0.5719 0.062 Uiso 1 1 calc R U . . .
C202 C 0.7424(4) -0.02208(19) 0.54882(15) 0.0598(11) Uani 1 1 d D . . . .
H20C H 0.7608 -0.0316 0.5203 0.072 Uiso 1 1 calc R U . . .
H20D H 0.7737 -0.0583 0.5649 0.072 Uiso 1 1 calc R U . . .
O201 O 0.5834(2) 0.04738(13) 0.55210(9) 0.0530(6) Uani 1 1 d D . . . .
C203 C 0.8011(3) 0.05793(18) 0.56945(11) 0.0435(7) Uani 1 1 d D . . . .
H20E H 0.8137 0.0630 0.6000 0.052 Uiso 1 1 calc R U . . .
H20F H 0.8825 0.0764 0.5606 0.052 Uiso 1 1 calc R U . . .
C204 C 0.7015(3) 0.09762(17) 0.55343(10) 0.0419(7) Uani 1 1 d D . . . .
H20G H 0.7070 0.1452 0.5721 0.050 Uiso 1 1 calc R U . . .
H20H H 0.7115 0.1088 0.5254 0.050 Uiso 1 1 calc R U . . .
C301 C 0.0550(3) 0.7523(2) 0.46725(11) 0.0492(8) Uani 1 1 d . . . . .
H30A H 0.1155 0.7958 0.4844 0.059 Uiso 1 1 calc R U . . .
H30B H 0.0010 0.7705 0.4461 0.059 Uiso 1 1 calc R U . . .
C302 C 0.1252(4) 0.6982(3) 0.44662(14) 0.0663(11) Uani 1 1 d . . . . .
H30C H 0.1059 0.6930 0.4161 0.080 Uiso 1 1 calc R U . . .
H30D H 0.2173 0.7152 0.4556 0.080 Uiso 1 1 calc R U . . .
O301 O -0.0205(2) 0.71226(13) 0.49256(7) 0.0422(5) Uani 1 1 d . . . . .
C303 C 0.0771(4) 0.6253(3) 0.46087(18) 0.0764(14) Uani 1 1 d . . . . .
H30E H 0.1380 0.6166 0.4838 0.092 Uiso 1 1 calc R U . . .
H30F H 0.0616 0.5827 0.4378 0.092 Uiso 1 1 calc R U . . .
C304 C -0.0452(4) 0.6352(2) 0.47545(13) 0.0562(9) Uani 1 1 d . . . . .
H30G H -0.1164 0.6225 0.4520 0.067 Uiso 1 1 calc R U . . .
H30H H -0.0648 0.6035 0.4966 0.067 Uiso 1 1 calc R U . . .
C401 C 0.7364(4) 0.7147(3) 0.19710(14) 0.0617(10) Uani 1 1 d . . . . .
H40A H 0.6580 0.7341 0.1942 0.074 Uiso 1 1 calc R U . . .
H40B H 0.8072 0.7564 0.2108 0.074 Uiso 1 1 calc R U . . .
C402 C 0.7244(4) 0.6524(2) 0.22232(14) 0.0561(9) Uani 1 1 d . . . . .
H40C H 0.6605 0.6563 0.2405 0.067 Uiso 1 1 calc R U . . .
H40D H 0.8061 0.6531 0.2396 0.067 Uiso 1 1 calc R U . . .
O401 O 0.7590(3) 0.68462(17) 0.15766(10) 0.0680(8) Uani 1 1 d . . . . .
C403 C 0.6828(4) 0.5808(2) 0.18946(14) 0.0609(10) Uani 1 1 d . . . . .
H40E H 0.7430 0.5473 0.1924 0.073 Uiso 1 1 calc R U . . .
H40F H 0.5976 0.5532 0.1913 0.073 Uiso 1 1 calc R U . . .
C404 C 0.6835(4) 0.6117(2) 0.14898(15) 0.0635(11) Uani 1 1 d . . . . .
H40G H 0.7180 0.5795 0.1291 0.076 Uiso 1 1 calc R U . . .
H40H H 0.5966 0.6130 0.1366 0.076 Uiso 1 1 calc R U . . .
C501 C 0.5894(4) 0.2894(2) 0.15815(13) 0.0560(9) Uani 1 1 d D . . . .
H50A H 0.6590 0.2773 0.1442 0.067 Uiso 1 1 calc R U . . .
H50B H 0.5127 0.2829 0.1372 0.067 Uiso 1 1 calc R U . . .
C502 C 0.6241(4) 0.3662(2) 0.18242(14) 0.0617(10) Uani 1 1 d D . . . .
H50C H 0.6888 0.3979 0.1705 0.074 Uiso 1 1 calc R U . . .
H50D H 0.5491 0.3889 0.1816 0.074 Uiso 1 1 calc R U . . .
O501 O 0.5660(5) 0.2423(2) 0.19114(13) 0.1012(13) Uani 1 1 d D . . . .
C503 C 0.6707(5) 0.3613(2) 0.22282(12) 0.0689(13) Uani 1 1 d D . . . .
H50E H 0.6262 0.3884 0.2420 0.083 Uiso 1 1 calc R U . . .
H50F H 0.7614 0.3854 0.2294 0.083 Uiso 1 1 calc R U . . .
C504 C 0.6542(4) 0.2840(3) 0.22877(13) 0.0625(10) Uani 1 1 d D . . . .
H50G H 0.6176 0.2766 0.2541 0.075 Uiso 1 1 calc R U . . .
H50H H 0.7355 0.2677 0.2310 0.075 Uiso 1 1 calc R U . . .
C601 C 0.5081(4) 0.4471(3) 0.09142(14) 0.0618(10) Uani 1 1 d . . . . .
H60A H 0.5969 0.4424 0.0925 0.074 Uiso 1 1 calc R U . . .
H60B H 0.5016 0.4800 0.1169 0.074 Uiso 1 1 calc R U . . .
C602 C 0.4660(6) 0.4806(3) 0.05334(17) 0.0838(15) Uani 1 1 d . . . . .
H60C H 0.4409 0.5285 0.0615 0.101 Uiso 1 1 calc R U . . .
H60D H 0.5342 0.4893 0.0367 0.101 Uiso 1 1 calc R U . . .
O601 O 0.4302(3) 0.37671(18) 0.08859(10) 0.0706(8) Uani 1 1 d . . . . .
C603 C 0.3539(4) 0.4216(3) 0.02935(13) 0.0609(10) Uani 1 1 d . . . . .
H60E H 0.2731 0.4324 0.0359 0.073 Uiso 1 1 calc R U . . .
H60F H 0.3526 0.4169 -0.0009 0.073 Uiso 1 1 calc R U . . .
C604 C 0.3815(4) 0.3534(3) 0.04557(13) 0.0616(10) Uani 1 1 d . . . . .
H60G H 0.3037 0.3140 0.0415 0.074 Uiso 1 1 calc R U . . .
H60H H 0.4442 0.3332 0.0311 0.074 Uiso 1 1 calc R U . . .
C901 C 1.0177(10) 0.9753(6) 0.0541(5) 0.072(4) Uani 0.624(9) 1 d D . P A 1
H90A H 1.0788 1.0037 0.0394 0.087 Uiso 0.624(9) 1 calc R U P A 1
H90B H 1.0643 0.9624 0.0790 0.087 Uiso 0.624(9) 1 calc R U P A 1
C902 C 0.9205(15) 1.0210(7) 0.0658(9) 0.092(3) Uani 0.624(9) 1 d D . P A 1
H90C H 0.9544 1.0588 0.0910 0.110 Uiso 0.624(9) 1 calc R U P A 1
H90D H 0.8894 1.0457 0.0429 0.110 Uiso 0.624(9) 1 calc R U P A 1
O901 O 0.9454(6) 0.9100(3) 0.02774(18) 0.0615(17) Uani 0.624(9) 1 d D . P A 1
C903 C 0.8224(12) 0.9595(8) 0.0733(4) 0.077(3) Uani 0.624(9) 1 d D . P A 1
H90E H 0.7394 0.9736 0.0716 0.093 Uiso 0.624(9) 1 calc R U P A 1
H90F H 0.8449 0.9450 0.1007 0.093 Uiso 0.624(9) 1 calc R U P A 1
C904 C 0.8220(8) 0.8972(7) 0.0386(4) 0.084(4) Uani 0.624(9) 1 d D . P A 1
H90G H 0.8022 0.8480 0.0478 0.101 Uiso 0.624(9) 1 calc R U P A 1
H90H H 0.7580 0.8979 0.0145 0.101 Uiso 0.624(9) 1 calc R U P A 1
C931 C 0.902(2) 1.0400(12) 0.0672(17) 0.092(3) Uani 0.376(9) 1 d D . P A 2
H93A H 0.8624 1.0715 0.0496 0.110 Uiso 0.376(9) 1 calc R U P A 2
H93B H 0.9174 1.0652 0.0964 0.110 Uiso 0.376(9) 1 calc R U P A 2
C932 C 0.818(2) 0.9655(12) 0.0626(8) 0.077(3) Uani 0.376(9) 1 d D . P A 2
H93C H 0.7353 0.9647 0.0461 0.093 Uiso 0.376(9) 1 calc R U P A 2
H93D H 0.8046 0.9532 0.0901 0.093 Uiso 0.376(9) 1 calc R U P A 2
O931 O 1.0171(7) 1.0289(4) 0.0547(2) 0.051(2) Uani 0.376(9) 1 d D . P A 2
C933 C 0.8812(14) 0.9101(8) 0.0412(5) 0.063(4) Uani 0.376(9) 1 d D . P A 2
H93E H 0.8461 0.8973 0.0112 0.075 Uiso 0.376(9) 1 calc R U P A 2
H93F H 0.8718 0.8637 0.0535 0.075 Uiso 0.376(9) 1 calc R U P A 2
C934 C 1.0174(14) 0.9506(8) 0.0481(5) 0.047(4) Uani 0.376(9) 1 d D . P A 2
H93G H 1.0651 0.9371 0.0726 0.057 Uiso 0.376(9) 1 calc R U P A 2
H93H H 1.0566 0.9375 0.0237 0.057 Uiso 0.376(9) 1 calc R U P A 2
C701 C 0.746(2) 0.0187(15) 0.4221(7) 0.0685(16) Uani 0.174(7) 1 d D . P B 1
H70A H 0.6578 0.0211 0.4244 0.082 Uiso 0.174(7) 1 calc R U P B 1
H70B H 0.7479 -0.0327 0.4093 0.082 Uiso 0.174(7) 1 calc R U P B 1
C702 C 0.798(3) 0.074(2) 0.3964(8) 0.129(4) Uani 0.174(7) 1 d D . P B 1
H70C H 0.7496 0.1139 0.3957 0.155 Uiso 0.174(7) 1 calc R U P B 1
H70D H 0.7943 0.0488 0.3677 0.155 Uiso 0.174(7) 1 calc R U P B 1
O701 O 0.8217(17) 0.0373(14) 0.4614(5) 0.0746(13) Uani 0.174(7) 1 d D . P B 1
C703 C 0.932(2) 0.1044(18) 0.4174(9) 0.0775(19) Uani 0.174(7) 1 d D . P B 1
H70E H 0.9916 0.0970 0.3981 0.093 Uiso 0.174(7) 1 calc R U P B 1
H70F H 0.9455 0.1584 0.4285 0.093 Uiso 0.174(7) 1 calc R U P B 1
C704 C 0.9469(19) 0.060(2) 0.4516(9) 0.107(3) Uani 0.174(7) 1 d D . P B 1
H70G H 0.9809 0.0155 0.4426 0.128 Uiso 0.174(7) 1 calc R U P B 1
H70H H 1.0049 0.0907 0.4761 0.128 Uiso 0.174(7) 1 calc R U P B 1
C711 C 0.7376(5) 0.0479(4) 0.42805(18) 0.0685(16) Uani 0.826(7) 1 d D . P B 2
H71A H 0.6784 0.0780 0.4175 0.082 Uiso 0.826(7) 1 calc R U P B 2
H71B H 0.6885 0.0035 0.4368 0.082 Uiso 0.826(7) 1 calc R U P B 2
C712 C 0.8076(6) 0.0245(7) 0.3960(2) 0.129(4) Uani 0.826(7) 1 d D . P B 2
H71C H 0.7683 0.0331 0.3687 0.155 Uiso 0.826(7) 1 calc R U P B 2
H71D H 0.8081 -0.0294 0.3942 0.155 Uiso 0.826(7) 1 calc R U P B 2
O711 O 0.8262(4) 0.0908(3) 0.46168(11) 0.0746(13) Uani 0.826(7) 1 d D . P B 2
C713 C 0.9374(5) 0.0697(5) 0.40747(18) 0.0775(19) Uani 0.826(7) 1 d D . P B 2
H71E H 0.9488 0.1131 0.3926 0.093 Uiso 0.826(7) 1 calc R U P B 2
H71F H 0.9998 0.0392 0.4013 0.093 Uiso 0.826(7) 1 calc R U P B 2
C714 C 0.9496(6) 0.0945(6) 0.4527(2) 0.107(3) Uani 0.826(7) 1 d D . P B 2
H71G H 0.9923 0.0614 0.4681 0.128 Uiso 0.826(7) 1 calc R U P B 2
H71H H 0.9998 0.1463 0.4607 0.128 Uiso 0.826(7) 1 calc R U P B 2
C801 C 0.1355(7) 0.4049(4) 0.6525(2) 0.0588(18) Uani 0.665(7) 1 d D . P C 1
H80A H 0.0602 0.3699 0.6357 0.071 Uiso 0.665(7) 1 calc R U P C 1
H80B H 0.2119 0.3869 0.6468 0.071 Uiso 0.665(7) 1 calc R U P C 1
C802 C 0.1417(9) 0.4841(4) 0.6436(2) 0.0530(18) Uani 0.665(7) 1 d D . P C 1
H80C H 0.0566 0.4906 0.6325 0.064 Uiso 0.665(7) 1 calc R U P C 1
H80D H 0.1974 0.4945 0.6230 0.064 Uiso 0.665(7) 1 calc R U P C 1
O801 O 0.1280(5) 0.4121(3) 0.69533(15) 0.0689(15) Uani 0.665(7) 1 d D . P C 1
C803 C 0.1973(4) 0.5411(3) 0.68724(14) 0.0690(13) Uani 0.665(7) 1 d D . P C 1
H80E H 0.2801 0.5733 0.6865 0.083 Uiso 0.665(7) 1 calc R U P C 1
H80F H 0.1379 0.5727 0.6950 0.083 Uiso 0.665(7) 1 calc R U P C 1
C804 C 0.2086(13) 0.4845(5) 0.7152(2) 0.052(2) Uani 0.665(7) 1 d D . P C 1
H80G H 0.2973 0.4795 0.7210 0.063 Uiso 0.665(7) 1 calc R U P C 1
H80H H 0.1826 0.5011 0.7419 0.063 Uiso 0.665(7) 1 calc R U P C 1
C811 C 0.1973(4) 0.5411(3) 0.68724(14) 0.0690(13) Uani 0.335(7) 1 d D . P C 2
H81A H 0.1933 0.5827 0.7090 0.083 Uiso 0.335(7) 1 calc R U P C 2
H81B H 0.2716 0.5580 0.6742 0.083 Uiso 0.335(7) 1 calc R U P C 2
C812 C 0.220(3) 0.4773(9) 0.7078(5) 0.052(2) Uani 0.335(7) 1 d D . P C 2
H81C H 0.1753 0.4729 0.7317 0.063 Uiso 0.335(7) 1 calc R U P C 2
H81D H 0.3106 0.4791 0.7164 0.063 Uiso 0.335(7) 1 calc R U P C 2
O811 O 0.0971(7) 0.5302(5) 0.6592(2) 0.058(3) Uani 0.335(7) 1 d D . P C 2
C813 C 0.1615(16) 0.4173(8) 0.6716(4) 0.0588(18) Uani 0.335(7) 1 d D . P C 2
H81E H 0.0885 0.3830 0.6782 0.071 Uiso 0.335(7) 1 calc R U P C 2
H81F H 0.2235 0.3880 0.6634 0.071 Uiso 0.335(7) 1 calc R U P C 2
C814 C 0.119(2) 0.4594(8) 0.6373(5) 0.0530(18) Uani 0.335(7) 1 d D . P C 2
H81G H 0.1858 0.4698 0.6200 0.064 Uiso 0.335(7) 1 calc R U P C 2
H81H H 0.0412 0.4300 0.6193 0.064 Uiso 0.335(7) 1 calc R U P C 2

loop_
_atom_site_aniso_label
_atom_site_aniso_U_11
_atom_site_aniso_U_22
_atom_site_aniso_U_33
_atom_site_aniso_U_23
_atom_site_aniso_U_13
_atom_site_aniso_U_12
O1 0.0479(12) 0.0191(8) 0.0232(9) 0.0047(7) -0.0056(8) 0.0066(8)
O2 0.0419(11) 0.0187(8) 0.0182(8) 0.0001(7) -0.0023(8) 0.0055(7)
O3 0.0496(12) 0.0189(8) 0.0203(9) 0.0059(7) -0.0004(8) 0.0077(8)
O4 0.0515(12) 0.0185(8) 0.0204(9) -0.0003(7) -0.0038(8) 0.0028(8)
N1 0.0311(11) 0.0145(9) 0.0202(10) 0.0027(8) 0.0016(8) 0.0037(8)
N2 0.0305(11) 0.0150(9) 0.0178(10) 0.0025(7) 0.0018(8) 0.0036(8)
N3 0.0254(10) 0.0182(9) 0.0171(9) 0.0033(7) -0.0007(8) 0.0028(8)
N4 0.0288(11) 0.0220(10) 0.0176(10) 0.0030(8) -0.0012(8) 0.0025(8)
N5 0.0263(10) 0.0223(10) 0.0157(9) 0.0034(8) 0.0019(8) 0.0044(8)
N6 0.0284(11) 0.0233(10) 0.0199(10) 0.0020(8) -0.0025(8) 0.0021(8)
C1 0.0282(12) 0.0181(11) 0.0200(11) 0.0032(9) 0.0000(10) 0.0041(9)
C2 0.0220(11) 0.0175(11) 0.0187(11) 0.0022(9) 0.0014(9) 0.0033(9)
C3 0.0243(12) 0.0186(11) 0.0171(11) 0.0042(9) -0.0001(9) 0.0037(9)
C4 0.0215(11) 0.0211(11) 0.0152(11) 0.0026(9) 0.0007(9) 0.0032(9)
C5 0.0232(11) 0.0201(11) 0.0171(11) 0.0037(9) 0.0013(9) 0.0036(9)
C6 0.0221(11) 0.0186(11) 0.0154(11) 0.0031(9) 0.0014(9) 0.0027(9)
C7 0.0256(12) 0.0189(11) 0.0160(11) 0.0017(9) 0.0019(9) 0.0035(9)
C8 0.0226(11) 0.0166(11) 0.0184(11) 0.0017(9) 0.0031(9) 0.0020(9)
C9 0.0260(12) 0.0173(11) 0.0182(11) 0.0026(9) 0.0014(9) 0.0032(9)
C10 0.0280(12) 0.0195(11) 0.0170(11) 0.0023(9) 0.0022(9) 0.0036(9)
C11 0.0242(12) 0.0188(11) 0.0177(11) 0.0043(9) 0.0037(9) 0.0048(9)
C12 0.0261(12) 0.0191(11) 0.0174(11) 0.0064(9) 0.0027(9) 0.0054(9)
C13 0.0220(11) 0.0200(11) 0.0155(11) 0.0026(9) 0.0011(9) 0.0027(9)
C14 0.0219(11) 0.0216(11) 0.0159(11) 0.0030(9) 0.0013(9) 0.0027(9)
C15 0.0214(11) 0.0200(11) 0.0171(11) 0.0025(9) 0.0016(9) 0.0029(9)
C16 0.0227(11) 0.0198(11) 0.0163(11) 0.0012(9) 0.0005(9) 0.0019(9)
C17 0.0229(11) 0.0195(11) 0.0175(11) 0.0022(9) 0.0029(9) 0.0026(9)
C18 0.0256(12) 0.0198(11) 0.0189(11) 0.0018(9) 0.0005(9) 0.0021(9)
C19 0.0205(11) 0.0195(11) 0.0169(11) 0.0036(9) 0.0023(9) 0.0034(9)
C20 0.0211(11) 0.0194(11) 0.0158(11) 0.0022(9) 0.0022(9) 0.0042(9)
C21 0.0202(11) 0.0190(11) 0.0155(11) 0.0031(9) 0.0025(9) 0.0028(9)
C22 0.0226(11) 0.0187(11) 0.0167(11) 0.0034(9) 0.0032(9) 0.0035(9)
C23 0.0216(11) 0.0175(11) 0.0151(11) 0.0024(8) 0.0017(9) 0.0026(9)
C24 0.0207(11) 0.0183(11) 0.0166(11) 0.0027(9) 0.0021(9) 0.0037(9)
C25 0.0203(11) 0.0187(11) 0.0138(10) 0.0026(8) 0.0015(9) 0.0030(9)
C26 0.0215(11) 0.0190(11) 0.0152(11) 0.0031(9) 0.0034(9) 0.0033(9)
C31 0.0259(12) 0.0200(11) 0.0163(11) 0.0035(9) -0.0005(9) 0.0047(9)
C32 0.0359(14) 0.0216(12) 0.0190(12) 0.0049(9) -0.0018(10) 0.0020(10)
C33 0.0426(16) 0.0278(13) 0.0172(12) 0.0072(10) -0.0019(11) 0.0043(11)
C34 0.0363(14) 0.0309(13) 0.0161(11) 0.0023(10) -0.0045(10) 0.0042(11)
C35 0.0331(14) 0.0211(12) 0.0208(12) 0.0006(9) -0.0024(10) -0.0005(10)
C41 0.0290(13) 0.0217(11) 0.0174(11) 0.0034(9) 0.0001(10) 0.0079(10)
C42 0.0356(14) 0.0241(12) 0.0180(12) 0.0032(9) -0.0018(10) 0.0022(10)
C43 0.0452(16) 0.0312(14) 0.0176(12) 0.0072(10) -0.0016(11) 0.0062(12)
C44 0.0406(15) 0.0322(14) 0.0166(12) -0.0005(10) -0.0058(11) 0.0073(12)
C45 0.0336(14) 0.0268(13) 0.0233(13) -0.0001(10) -0.0049(11) 0.0017(11)
C51 0.0345(14) 0.0155(11) 0.0186(11) 0.0018(9) -0.0010(10) 0.0032(10)
C52 0.0354(14) 0.0217(12) 0.0218(12) 0.0042(9) 0.0003(10) 0.0056(10)
C53 0.0415(16) 0.0239(13) 0.0338(14) 0.0049(11) 0.0046(12) 0.0122(11)
C54 0.0478(17) 0.0170(12) 0.0326(14) 0.0029(10) 0.0014(12) 0.0034(11)
C55 0.0380(15) 0.0201(12) 0.0297(13) 0.0049(10) 0.0003(11) 0.0010(11)
C56 0.0341(14) 0.0222(12) 0.0239(12) 0.0041(10) 0.0002(10) 0.0023(10)
C57 0.0349(14) 0.0231(12) 0.0333(14) 0.0070(10) 0.0071(11) 0.0082(11)
C58 0.0377(16) 0.0334(15) 0.0378(16) 0.0065(12) 0.0028(13) 0.0062(12)
C59 0.0424(17) 0.0406(16) 0.0378(16) 0.0071(13) 0.0121(13) 0.0120(13)
C60 0.0366(16) 0.0233(13) 0.0554(19) 0.0081(12) 0.0114(14) 0.0039(11)
C61 0.0445(19) 0.060(2) 0.056(2) -0.0176(18) 0.0161(17) -0.0015(17)
C62 0.0356(16) 0.0502(19) 0.053(2) 0.0145(16) 0.0055(15) 0.0079(14)
C71 0.0309(13) 0.0159(11) 0.0156(10) 0.0023(8) 0.0005(9) 0.0036(9)
C72 0.0310(13) 0.0209(12) 0.0203(11) 0.0039(9) 0.0015(10) 0.0044(10)
C73 0.0334(14) 0.0255(13) 0.0274(13) 0.0044(10) 0.0052(11) 0.0110(11)
C74 0.0399(15) 0.0171(11) 0.0258(13) 0.0039(9) 0.0024(11) 0.0068(10)
C75 0.0357(14) 0.0172(11) 0.0242(12) 0.0042(9) 0.0018(10) 0.0024(10)
C76 0.0312(13) 0.0175(11) 0.0184(11) 0.0028(9) 0.0023(10) 0.0034(9)
C77 0.0309(14) 0.0245(12) 0.0348(14) 0.0034(11) 0.0056(11) 0.0039(11)
C78 0.0476(19) 0.0490(19) 0.052(2) 0.0192(16) 0.0149(16) -0.0006(15)
C79 0.0313(16) 0.0492(19) 0.062(2) 0.0162(16) 0.0029(15) 0.0028(14)
C80 0.0297(13) 0.0192(11) 0.0290(13) 0.0051(10) 0.0039(11) 0.0038(10)
C81 0.0337(15) 0.0310(14) 0.0400(16) 0.0015(12) -0.0051(12) 0.0072(12)
C82 0.0400(16) 0.0298(14) 0.0381(15) 0.0115(12) 0.0142(13) 0.0092(12)
O11 0.0633(14) 0.0239(9) 0.0205(9) 0.0053(7) -0.0035(9) 0.0140(9)
O12 0.0448(11) 0.0240(9) 0.0167(9) 0.0045(7) -0.0068(8) 0.0036(8)
O13 0.0519(12) 0.0201(9) 0.0215(9) 0.0032(7) -0.0033(8) 0.0087(8)
O14 0.0466(12) 0.0280(9) 0.0160(9) 0.0027(7) -0.0063(8) 0.0061(8)
N11 0.0343(12) 0.0242(10) 0.0163(10) 0.0056(8) -0.0012(8) 0.0088(9)
N12 0.0270(10) 0.0219(10) 0.0159(9) 0.0058(8) -0.0014(8) 0.0044(8)
N13 0.0243(10) 0.0206(10) 0.0157(9) 0.0027(8) -0.0014(8) 0.0033(8)
N14 0.0308(11) 0.0226(10) 0.0175(10) 0.0038(8) -0.0046(8) 0.0036(8)
N15 0.0267(11) 0.0219(10) 0.0173(10) 0.0009(8) -0.0009(8) 0.0042(8)
N16 0.0310(11) 0.0273(11) 0.0178(10) 0.0020(8) -0.0019(9) 0.0045(9)
C101 0.0341(14) 0.0238(12) 0.0174(11) 0.0023(9) -0.0001(10) 0.0087(10)
C102 0.0258(12) 0.0248(12) 0.0178(11) 0.0055(9) 0.0017(9) 0.0084(10)
C103 0.0274(12) 0.0204(11) 0.0189(11) 0.0045(9) 0.0009(9) 0.0069(9)
C104 0.0231(11) 0.0219(11) 0.0152(11) 0.0040(9) 0.0009(9) 0.0052(9)
C105 0.0220(11) 0.0210(11) 0.0159(11) 0.0047(9) -0.0007(9) 0.0030(9)
C106 0.0211(11) 0.0203(11) 0.0158(11) 0.0032(9) 0.0005(9) 0.0034(9)
C107 0.0237(12) 0.0231(11) 0.0144(10) 0.0031(9) -0.0005(9) 0.0029(9)
C108 0.0212(11) 0.0221(11) 0.0146(11) 0.0047(9) -0.0004(9) 0.0031(9)
C109 0.0264(12) 0.0226(12) 0.0159(11) 0.0043(9) -0.0004(9) 0.0037(9)
C110 0.0277(13) 0.0245(12) 0.0183(11) 0.0051(9) 0.0011(10) 0.0052(10)
C111 0.0210(11) 0.0229(12) 0.0166(11) 0.0037(9) -0.0004(9) 0.0042(9)
C112 0.0250(12) 0.0186(11) 0.0185(11) 0.0027(9) 0.0007(9) 0.0039(9)
C113 0.0206(11) 0.0237(12) 0.0162(11) 0.0015(9) -0.0003(9) 0.0036(9)
C114 0.0237(12) 0.0245(12) 0.0170(11) 0.0019(9) -0.0018(9) 0.0061(9)
C115 0.0218(11) 0.0230(12) 0.0161(11) 0.0022(9) -0.0005(9) 0.0054(9)
C116 0.0259(12) 0.0250(12) 0.0145(11) 0.0013(9) -0.0013(9) 0.0054(10)
C117 0.0239(12) 0.0251(12) 0.0165(11) 0.0039(9) -0.0005(9) 0.0078(9)
C118 0.0305(13) 0.0255(12) 0.0163(11) 0.0038(9) -0.0003(10) 0.0072(10)
C119 0.0228(11) 0.0235(12) 0.0159(11) 0.0037(9) -0.0001(9) 0.0071(9)
C120 0.0215(11) 0.0227(11) 0.0155(11) 0.0031(9) 0.0009(9) 0.0062(9)
C121 0.0198(11) 0.0216(11) 0.0160(11) 0.0032(9) 0.0008(9) 0.0036(9)
C122 0.0193(11) 0.0219(11) 0.0160(11) 0.0034(9) 0.0003(9) 0.0033(9)
C123 0.0193(11) 0.0217(11) 0.0150(11) 0.0032(9) -0.0008(9) 0.0046(9)
C124 0.0202(11) 0.0212(11) 0.0157(11) 0.0033(9) 0.0020(9) 0.0043(9)
C125 0.0194(11) 0.0234(11) 0.0156(11) 0.0032(9) 0.0000(9) 0.0050(9)
C126 0.0194(11) 0.0226(11) 0.0159(11) 0.0030(9) 0.0005(9) 0.0048(9)
C131 0.0273(12) 0.0177(11) 0.0166(11) 0.0041(9) 0.0001(9) 0.0004(9)
C132 0.0345(14) 0.0237(12) 0.0207(12) 0.0028(10) -0.0041(10) 0.0071(10)
C133 0.0431(16) 0.0226(12) 0.0238(13) -0.0008(10) 0.0000(11) 0.0087(11)
C134 0.0416(15) 0.0230(12) 0.0180(12) 0.0008(9) -0.0048(11) 0.0001(11)
C135 0.0351(14) 0.0254(12) 0.0212(12) 0.0040(10) -0.0044(10) 0.0045(11)
C141 0.0319(13) 0.0254(12) 0.0182(12) 0.0014(10) -0.0005(10) 0.0044(10)
C142 0.0522(18) 0.0351(15) 0.0261(14) 0.0041(12) -0.0037(13) 0.0131(13)
C143 0.072(2) 0.0305(15) 0.0343(16) -0.0015(13) -0.0086(16) 0.0142(15)
C144 0.065(2) 0.0367(16) 0.0254(14) -0.0027(12) -0.0131(14) 0.0083(15)
C145 0.0417(16) 0.0338(14) 0.0196(12) 0.0037(11) -0.0069(11) 0.0063(12)
C151 0.0380(14) 0.0212(11) 0.0151(11) 0.0033(9) -0.0008(10) 0.0069(10)
C152 0.0397(15) 0.0287(13) 0.0179(11) 0.0048(10) 0.0002(11) 0.0106(11)
C153 0.0458(17) 0.0366(15) 0.0212(12) 0.0099(11) -0.0021(12) 0.0141(13)
C154 0.0551(18) 0.0299(14) 0.0222(13) 0.0108(11) 0.0012(12) 0.0080(13)
C155 0.0430(16) 0.0259(13) 0.0239(13) 0.0033(10) 0.0015(11) -0.0007(11)
C156 0.0383(15) 0.0226(12) 0.0213(12) -0.0010(10) -0.0002(11) 0.0033(11)
C157 0.0335(15) 0.0342(15) 0.0322(14) 0.0043(12) 0.0010(12) 0.0015(12)
C158 0.0438(18) 0.0437(18) 0.0486(19) -0.0004(15) -0.0093(15) -0.0035(15)
C159 0.0423(18) 0.053(2) 0.050(2) 0.0022(16) 0.0093(15) 0.0113(15)
C160 0.0393(15) 0.0408(15) 0.0251(13) 0.0140(12) 0.0050(11) 0.0166(13)
C161 0.056(2) 0.056(2) 0.0323(16) 0.0108(14) 0.0124(14) 0.0257(17)
C162 0.0399(17) 0.0489(18) 0.0327(15) 0.0116(13) 0.0047(13) 0.0080(14)
C171 0.0332(13) 0.0195(11) 0.0155(11) 0.0034(9) -0.0027(10) 0.0049(10)
C172 0.0333(14) 0.0343(14) 0.0265(13) 0.0118(11) 0.0001(11) 0.0081(11)
C173 0.0350(15) 0.0419(16) 0.0347(15) 0.0179(13) -0.0029(12) 0.0133(12)
C174 0.0415(16) 0.0290(13) 0.0280(13) 0.0135(11) -0.0058(12) 0.0071(12)
C175 0.0385(15) 0.0213(12) 0.0232(12) 0.0079(10) 0.0000(11) 0.0024(10)
C176 0.0324(13) 0.0162(11) 0.0175(11) 0.0013(9) -0.0036(10) 0.0017(9)
C177 0.0317(14) 0.0251(12) 0.0283(13) 0.0129(10) 0.0004(11) 0.0035(10)
C178 0.0406(16) 0.0383(15) 0.0357(15) 0.0153(12) 0.0091(13) 0.0103(13)
C179 0.0360(15) 0.0358(15) 0.0351(15) 0.0139(12) -0.0090(12) -0.0021(12)
C180 0.0339(16) 0.069(2) 0.052(2) 0.0374(18) 0.0079(14) 0.0175(15)
C181 0.036(2) 0.132(5) 0.101(4) 0.082(4) -0.009(2) -0.012(2)
C182 0.087(4) 0.113(4) 0.086(3) 0.044(3) 0.053(3) 0.052(3)
C201 0.050(2) 0.0340(17) 0.068(2) -0.0010(16) 0.0018(18) 0.0112(15)
C202 0.054(2) 0.0326(17) 0.093(3) 0.0133(18) 0.000(2) 0.0147(16)
O201 0.0515(14) 0.0343(12) 0.0692(17) -0.0013(11) -0.0013(12) 0.0145(10)
C203 0.0472(18) 0.0401(17) 0.0399(17) 0.0096(13) -0.0012(14) 0.0053(14)
C204 0.064(2) 0.0305(15) 0.0304(15) 0.0035(12) 0.0033(14) 0.0129(14)
C301 0.0424(18) 0.065(2) 0.0424(18) 0.0165(16) 0.0083(15) 0.0118(16)
C302 0.060(2) 0.085(3) 0.054(2) -0.002(2) 0.019(2) 0.019(2)
O301 0.0433(12) 0.0510(13) 0.0335(11) 0.0080(10) 0.0044(9) 0.0138(10)
C303 0.060(3) 0.070(3) 0.095(4) -0.015(3) 0.005(2) 0.028(2)
C304 0.053(2) 0.055(2) 0.063(2) 0.0081(18) 0.0036(18) 0.0224(18)
C401 0.054(2) 0.069(3) 0.062(2) 0.008(2) 0.0099(19) 0.0126(19)
C402 0.045(2) 0.053(2) 0.074(3) 0.0110(19) 0.0215(19) 0.0096(16)
O401 0.0664(18) 0.0674(18) 0.0667(19) 0.0132(15) 0.0122(15) 0.0036(15)
C403 0.044(2) 0.067(3) 0.075(3) 0.012(2) 0.0196(19) 0.0144(18)
C404 0.054(2) 0.061(2) 0.075(3) 0.017(2) 0.005(2) 0.0097(19)
C501 0.0438(19) 0.064(2) 0.063(2) 0.0200(19) 0.0118(17) 0.0092(17)
C502 0.047(2) 0.064(2) 0.077(3) 0.018(2) 0.023(2) 0.0053(18)
O501 0.137(4) 0.089(3) 0.086(3) 0.021(2) 0.030(3) 0.035(3)
C503 0.113(4) 0.0345(18) 0.042(2) -0.0007(15) -0.018(2) -0.001(2)
C504 0.053(2) 0.079(3) 0.058(2) 0.011(2) 0.0178(19) 0.015(2)
C601 0.049(2) 0.068(3) 0.070(3) 0.011(2) 0.020(2) 0.0111(19)
C602 0.101(4) 0.070(3) 0.077(3) 0.019(3) 0.023(3) -0.001(3)
O601 0.072(2) 0.074(2) 0.0602(18) 0.0172(15) 0.0034(15) 0.0016(16)
C603 0.064(2) 0.076(3) 0.045(2) 0.0101(19) 0.0174(18) 0.013(2)
C604 0.060(2) 0.074(3) 0.050(2) 0.0105(19) 0.0117(18) 0.011(2)
C901 0.065(5) 0.046(8) 0.092(7) -0.029(5) 0.014(4) 0.006(4)
C902 0.099(7) 0.075(7) 0.091(5) -0.029(8) 0.039(6) 0.006(5)
O901 0.065(4) 0.040(3) 0.067(3) -0.014(2) -0.001(3) 0.004(2)
C903 0.077(4) 0.099(5) 0.067(8) 0.044(5) 0.030(4) 0.015(3)
C904 0.057(6) 0.071(6) 0.123(9) 0.015(6) 0.010(6) 0.018(5)
C931 0.099(7) 0.075(7) 0.091(5) -0.029(8) 0.039(6) 0.006(5)
C932 0.077(4) 0.099(5) 0.067(8) 0.044(5) 0.030(4) 0.015(3)
O931 0.060(5) 0.037(5) 0.056(4) 0.001(3) 0.018(3) 0.009(3)
C933 0.072(13) 0.060(9) 0.067(9) 0.033(7) 0.013(9) 0.027(9)
C934 0.063(8) 0.035(9) 0.045(8) 0.006(7) 0.014(6) 0.009(7)
C701 0.055(3) 0.059(4) 0.077(4) -0.024(3) 0.021(2) -0.006(3)
C702 0.057(3) 0.197(11) 0.091(5) -0.075(6) 0.025(3) -0.018(5)
O701 0.067(2) 0.097(4) 0.0541(19) -0.016(2) 0.0173(16) 0.017(2)
C703 0.052(3) 0.113(6) 0.061(3) -0.010(3) 0.016(2) 0.013(3)
C704 0.056(3) 0.173(9) 0.073(4) -0.056(5) -0.001(3) 0.042(4)
C711 0.055(3) 0.059(4) 0.077(4) -0.024(3) 0.021(2) -0.006(3)
C712 0.057(3) 0.197(11) 0.091(5) -0.075(6) 0.025(3) -0.018(5)
O711 0.067(2) 0.097(4) 0.0541(19) -0.016(2) 0.0173(16) 0.017(2)
C713 0.052(3) 0.113(6) 0.061(3) -0.010(3) 0.016(2) 0.013(3)
C714 0.056(3) 0.173(9) 0.073(4) -0.056(5) -0.001(3) 0.042(4)
C801 0.047(4) 0.085(4) 0.050(5) 0.021(4) 0.023(4) 0.012(3)
C802 0.042(4) 0.060(5) 0.052(3) 0.004(4) 0.005(3) 0.004(4)
O801 0.070(3) 0.068(3) 0.065(3) 0.015(2) 0.010(2) 0.003(2)
C803 0.041(2) 0.100(4) 0.077(3) 0.044(3) 0.015(2) 0.017(2)
C804 0.051(3) 0.065(3) 0.044(4) 0.007(3) 0.023(3) 0.012(2)
C811 0.041(2) 0.100(4) 0.077(3) 0.044(3) 0.015(2) 0.017(2)
C812 0.051(3) 0.065(3) 0.044(4) 0.007(3) 0.023(3) 0.012(2)
O811 0.053(5) 0.070(5) 0.050(5) 0.003(4) 0.016(4) 0.009(4)
C813 0.047(4) 0.085(4) 0.050(5) 0.021(4) 0.023(4) 0.012(3)
C814 0.042(4) 0.060(5) 0.052(3) 0.004(4) 0.005(3) 0.004(4)

loop_
_atom_type_symbol
_atom_type_description
_atom_type_scat_dispersion_real
_atom_type_scat_dispersion_imag
_atom_type_scat_source
C C 0.0181 0.0091 'International Tables Vol C Tables 4.2.6.8 and 6.1.1.4'
H H 0.0000 0.0000 'International Tables Vol C Tables 4.2.6.8 and 6.1.1.4'
N N 0.0311 0.0180 'International Tables Vol C Tables 4.2.6.8 and 6.1.1.4'
O O 0.0492 0.0322 'International Tables Vol C Tables 4.2.6.8 and 6.1.1.4'

loop_
_geom_angle_atom_site_label_1
_geom_angle_atom_site_label_2
_geom_angle_atom_site_label_3
_geom_angle
C1 N1 C18 125.8(2)
C1 N1 C51 115.91(19)
C18 N1 C51 118.30(19)
C9 N2 C10 125.6(2)
C9 N2 C71 118.04(19)
C10 N2 C71 116.29(19)
C5 N3 C4 120.1(2)
C35 N4 C31 117.5(2)
C14 N5 C13 120.0(2)
C41 N6 C45 117.0(2)
O1 C1 N1 120.8(2)
O1 C1 C2 122.6(2)
N1 C1 C2 116.6(2)
C3 C2 C19 121.4(2)
C3 C2 C1 118.8(2)
C19 C2 C1 119.8(2)
C2 C3 C4 120.4(2)
C2 C3 H3 119.8
C4 C3 H3 119.8
N3 C4 C23 121.9(2)
N3 C4 C3 119.3(2)
C23 C4 C3 118.8(2)
N3 C5 C6 122.6(2)
N3 C5 C31 114.3(2)
C6 C5 C31 123.1(2)
C24 C6 C7 117.6(2)
C24 C6 C5 116.8(2)
C7 C6 C5 125.5(2)
C8 C7 C6 120.9(2)
C8 C7 H7 119.6
C6 C7 H7 119.6
C7 C8 C22 121.6(2)
C7 C8 C9 118.7(2)
C22 C8 C9 119.6(2)
O2 C9 N2 120.2(2)
O2 C9 C8 123.0(2)
N2 C9 C8 116.7(2)
O3 C10 N2 120.8(2)
O3 C10 C11 122.7(2)
N2 C10 C11 116.4(2)
C12 C11 C22 120.8(2)
C12 C11 C10 119.8(2)
C22 C11 C10 119.4(2)
C11 C12 C13 120.6(2)
C11 C12 H12 119.7
C13 C12 H12 119.7
N5 C13 C26 121.6(2)
N5 C13 C12 119.6(2)
C26 C13 C12 118.8(2)
N5 C14 C15 123.3(2)
N5 C14 C41 114.1(2)
C15 C14 C41 122.6(2)
C25 C15 C16 117.9(2)
C25 C15 C14 116.2(2)
C16 C15 C14 125.9(2)
C17 C16 C15 120.9(2)
C17 C16 H16 119.5
C15 C16 H16 119.5
C16 C17 C19 121.1(2)
C16 C17 C18 119.5(2)
C19 C17 C18 119.4(2)
O4 C18 N1 120.4(2)
O4 C18 C17 123.1(2)
N1 C18 C17 116.5(2)
C20 C19 C17 119.2(2)
C20 C19 C2 119.0(2)
C17 C19 C2 121.8(2)
C19 C20 C23 119.8(2)
C19 C20 C25 119.7(2)
C23 C20 C25 120.5(2)
C22 C21 C26 119.8(2)
C22 C21 C24 119.9(2)
C26 C21 C24 120.3(2)
C21 C22 C8 118.7(2)
C21 C22 C11 119.5(2)
C8 C22 C11 121.8(2)
C4 C23 C24 118.4(2)
C4 C23 C20 120.6(2)
C24 C23 C20 120.9(2)
C23 C24 C6 120.1(2)
C23 C24 C21 118.7(2)
C6 C24 C21 121.2(2)
C15 C25 C26 120.2(2)
C15 C25 C20 121.1(2)
C26 C25 C20 118.7(2)
C13 C26 C25 118.7(2)
C13 C26 C21 120.4(2)
C25 C26 C21 120.9(2)
N4 C31 C32 122.3(2)
N4 C31 C5 118.0(2)
C32 C31 C5 119.7(2)
C33 C32 C31 119.1(2)
C33 C32 H32 120.5
C31 C32 H32 120.5
C34 C33 C32 119.1(2)
C34 C33 H33 120.5
C32 C33 H33 120.5
C33 C34 C35 118.1(2)
C33 C34 H34 121.0
C35 C34 H34 121.0
N4 C35 C34 123.9(2)
N4 C35 H35 118.0
C34 C35 H35 118.0
N6 C41 C42 123.1(2)
N6 C41 C14 117.4(2)
C42 C41 C14 119.5(2)
C43 C42 C41 118.8(2)
C43 C42 H42 120.6
C41 C42 H42 120.6
C42 C43 C44 119.0(2)
C42 C43 H43 120.5
C44 C43 H43 120.5
C45 C44 C43 118.2(2)
C45 C44 H44 120.9
C43 C44 H44 120.9
N6 C45 C44 124.0(2)
N6 C45 H45 118.0
C44 C45 H45 118.0
C56 C51 C52 123.4(2)
C56 C51 N1 118.3(2)
C52 C51 N1 118.2(2)
C53 C52 C51 117.0(2)
C53 C52 C57 120.0(2)
C51 C52 C57 122.9(2)
C54 C53 C52 121.1(3)
C54 C53 H53 119.5
C52 C53 H53 119.5
C53 C54 C55 120.5(2)
C53 C54 H54 119.7
C55 C54 H54 119.7
C54 C55 C56 120.7(3)
C54 C55 H55 119.7
C56 C55 H55 119.7
C51 C56 C55 117.2(3)
C51 C56 C60 122.7(2)
C55 C56 C60 120.0(2)
C52 C57 C58 110.5(2)
C52 C57 C59 111.3(2)
C58 C57 C59 110.6(2)
C52 C57 H57 108.1
C58 C57 H57 108.1
C59 C57 H57 108.1
C57 C58 H58A 109.5
C57 C58 H58B 109.5
H58A C58 H58B 109.5
C57 C58 H58C 109.5
H58A C58 H58C 109.5
H58B C58 H58C 109.5
C57 C59 H59A 109.5
C57 C59 H59B 109.5
H59A C59 H59B 109.5
C57 C59 H59C 109.5
H59A C59 H59C 109.5
H59B C59 H59C 109.5
C56 C60 C62 113.0(3)
C56 C60 C61 110.5(3)
C62 C60 C61 110.0(3)
C56 C60 H60 107.7
C62 C60 H60 107.7
C61 C60 H60 107.7
C60 C61 H61A 109.5
C60 C61 H61B 109.5
H61A C61 H61B 109.5
C60 C61 H61C 109.5
H61A C61 H61C 109.5
H61B C61 H61C 109.5
C60 C62 H62A 109.5
C60 C62 H62B 109.5
H62A C62 H62B 109.5
C60 C62 H62C 109.5
H62A C62 H62C 109.5
H62B C62 H62C 109.5
C76 C71 C72 123.2(2)
C76 C71 N2 119.0(2)
C72 C71 N2 117.8(2)
C73 C72 C71 117.1(2)
C73 C72 C77 121.0(2)
C71 C72 C77 121.8(2)
C74 C73 C72 121.0(3)
C74 C73 H73 119.5
C72 C73 H73 119.5
C75 C74 C73 120.5(2)
C75 C74 H74 119.7
C73 C74 H74 119.7
C74 C75 C76 121.1(2)
C74 C75 H75 119.5
C76 C75 H75 119.5
C71 C76 C75 117.1(2)
C71 C76 C80 123.1(2)
C75 C76 C80 119.8(2)
C72 C77 C78 110.1(2)
C72 C77 C79 113.3(2)
C78 C77 C79 109.8(3)
C72 C77 H77 107.8
C78 C77 H77 107.8
C79 C77 H77 107.8
C77 C78 H78A 109.5
C77 C78 H78B 109.5
H78A C78 H78B 109.5
C77 C78 H78C 109.5
H78A C78 H78C 109.5
H78B C78 H78C 109.5
C77 C79 H79A 109.5
C77 C79 H79B 109.5
H79A C79 H79B 109.5
C77 C79 H79C 109.5
H79A C79 H79C 109.5
H79B C79 H79C 109.5
C76 C80 C82 110.7(2)
C76 C80 C81 111.7(2)
C82 C80 C81 111.1(2)
C76 C80 H80 107.7
C82 C80 H80 107.7
C81 C80 H80 107.7
C80 C81 H81I 109.5
C80 C81 H81J 109.5
H81I C81 H81J 109.5
C80 C81 H81K 109.5
H81I C81 H81K 109.5
H81J C81 H81K 109.5
C80 C82 H82A 109.5
C80 C82 H82B 109.5
H82A C82 H82B 109.5
C80 C82 H82C 109.5
H82A C82 H82C 109.5
H82B C82 H82C 109.5
C118 N11 C101 126.0(2)
C118 N11 C151 117.5(2)
C101 N11 C151 116.4(2)
C110 N12 C109 125.9(2)
C110 N12 C171 116.4(2)
C109 N12 C171 117.65(19)
C105 N13 C104 119.5(2)
C135 N14 C131 117.2(2)
C114 N15 C113 119.8(2)
C145 N16 C141 117.8(2)
O11 C101 N11 120.5(2)
O11 C101 C102 123.0(2)
N11 C101 C102 116.5(2)
C103 C102 C119 121.4(2)
C103 C102 C101 119.3(2)
C119 C102 C101 119.2(2)
C102 C103 C104 120.4(2)
C102 C103 H103 119.8
C104 C103 H103 119.8
N13 C104 C123 122.1(2)
N13 C104 C103 119.3(2)
C123 C104 C103 118.6(2)
N13 C105 C106 123.1(2)
N13 C105 C131 114.0(2)
C106 C105 C131 122.8(2)
C124 C106 C107 117.9(2)
C124 C106 C105 116.7(2)
C107 C106 C105 125.3(2)
C108 C107 C106 120.7(2)
C108 C107 H107 119.6
C106 C107 H107 119.6
C107 C108 C122 121.4(2)
C107 C108 C109 119.4(2)
C122 C108 C109 119.2(2)
O12 C109 N12 120.5(2)
O12 C109 C108 122.8(2)
N12 C109 C108 116.7(2)
O13 C110 N12 120.9(2)
O13 C110 C111 122.7(2)
N12 C110 C111 116.5(2)
C112 C111 C122 121.2(2)
C112 C111 C110 119.2(2)
C122 C111 C110 119.6(2)
C111 C112 C113 120.3(2)
C111 C112 H112 119.8
C113 C112 H112 119.8
N15 C113 C126 121.9(2)
N15 C113 C112 119.0(2)
C126 C113 C112 119.1(2)
N15 C114 C115 123.3(2)
N15 C114 C141 113.3(2)
C115 C114 C141 123.4(2)
C125 C115 C116 117.9(2)
C125 C115 C114 116.3(2)
C116 C115 C114 125.8(2)
C117 C116 C115 120.6(2)
C117 C116 H116 119.7
C115 C116 H116 119.7
C116 C117 C119 121.8(2)
C116 C117 C118 119.1(2)
C119 C117 C118 119.1(2)
O14 C118 N11 120.7(2)
O14 C118 C117 122.7(2)
N11 C118 C117 116.5(2)
C120 C119 C117 118.6(2)
C120 C119 C102 118.9(2)
C117 C119 C102 122.5(2)
C119 C120 C123 119.8(2)
C119 C120 C125 119.7(2)
C123 C120 C125 120.4(2)
C122 C121 C124 119.9(2)
C122 C121 C126 119.9(2)
C124 C121 C126 120.2(2)
C121 C122 C108 119.0(2)
C121 C122 C111 119.1(2)
C108 C122 C111 121.9(2)
C104 C123 C120 120.8(2)
C104 C123 C124 118.5(2)
C120 C123 C124 120.6(2)
C106 C124 C123 119.9(2)
C106 C124 C121 121.1(2)
C123 C124 C121 119.0(2)
C115 C125 C126 119.9(2)
C115 C125 C120 121.2(2)
C126 C125 C120 118.9(2)
C113 C126 C125 118.7(2)
C113 C126 C121 120.4(2)
C125 C126 C121 120.8(2)
N14 C131 C132 122.9(2)
N14 C131 C105 118.0(2)
C132 C131 C105 119.1(2)
C133 C132 C131 119.0(2)
C133 C132 H132 120.5
C131 C132 H132 120.5
C134 C133 C132 118.4(2)
C134 C133 H133 120.8
C132 C133 H133 120.8
C133 C134 C135 118.7(2)
C133 C134 H134 120.7
C135 C134 H134 120.7
N14 C135 C134 123.8(2)
N14 C135 H135 118.1
C134 C135 H135 118.1
N16 C141 C142 122.0(2)
N16 C141 C114 118.8(2)
C142 C141 C114 119.1(2)
C143 C142 C141 119.2(3)
C143 C142 H142 120.4
C141 C142 H142 120.4
C142 C143 C144 118.9(3)
C142 C143 H143 120.6
C144 C143 H143 120.6
C145 C144 C143 118.3(3)
C145 C144 H144 120.9
C143 C144 H144 120.9
N16 C145 C144 123.9(3)
N16 C145 H145 118.1
C144 C145 H145 118.1
C152 C151 C156 123.0(2)
C152 C151 N11 118.9(2)
C156 C151 N11 118.1(2)
C151 C152 C153 116.9(3)
C151 C152 C160 123.1(2)
C153 C152 C160 120.0(3)
C154 C153 C152 121.7(3)
C154 C153 H153 119.1
C152 C153 H153 119.1
C153 C154 C155 120.1(3)
C153 C154 H154 120.0
C155 C154 H154 120.0
C154 C155 C156 120.6(3)
C154 C155 H155 119.7
C156 C155 H155 119.7
C151 C156 C155 117.6(3)
C151 C156 C157 122.9(2)
C155 C156 C157 119.4(3)
C156 C157 C158 111.1(3)
C156 C157 C159 111.9(3)
C158 C157 C159 111.0(3)
C156 C157 H157 107.5
C158 C157 H157 107.5
C159 C157 H157 107.5
C157 C158 H15A 109.5
C157 C158 H15B 109.5
H15A C158 H15B 109.5
C157 C158 H15C 109.5
H15A C158 H15C 109.5
H15B C158 H15C 109.5
C157 C159 H15D 109.5
C157 C159 H15E 109.5
H15D C159 H15E 109.5
C157 C159 H15F 109.5
H15D C159 H15F 109.5
H15E C159 H15F 109.5
C152 C160 C161 109.9(3)
C152 C160 C162 111.8(2)
C161 C160 C162 111.3(3)
C152 C160 H160 107.9
C161 C160 H160 107.9
C162 C160 H160 107.9
C160 C161 H16A 109.5
C160 C161 H16B 109.5
H16A C161 H16B 109.5
C160 C161 H16C 109.5
H16A C161 H16C 109.5
H16B C161 H16C 109.5
C160 C162 H16D 109.5
C160 C162 H16E 109.5
H16D C162 H16E 109.5
C160 C162 H16F 109.5
H16D C162 H16F 109.5
H16E C162 H16F 109.5
C172 C171 C176 123.1(2)
C172 C171 N12 118.6(2)
C176 C171 N12 118.3(2)
C173 C172 C171 117.4(3)
C173 C172 C180 120.0(3)
C171 C172 C180 122.5(2)
C174 C173 C172 120.8(3)
C174 C173 H173 119.6
C172 C173 H173 119.6
C175 C174 C173 120.6(2)
C175 C174 H174 119.7
C173 C174 H174 119.7
C174 C175 C176 121.0(3)
C174 C175 H175 119.5
C176 C175 H175 119.5
C171 C176 C175 117.0(2)
C171 C176 C177 123.0(2)
C175 C176 C177 120.0(2)
C176 C177 C178 112.3(2)
C176 C177 C179 110.1(2)
C178 C177 C179 110.1(2)
C176 C177 H177 108.1
C178 C177 H177 108.1
C179 C177 H177 108.1
C177 C178 H17A 109.5
C177 C178 H17B 109.5
H17A C178 H17B 109.5
C177 C178 H17C 109.5
H17A C178 H17C 109.5
H17B C178 H17C 109.5
C177 C179 H17D 109.5
C177 C179 H17E 109.5
H17D C179 H17E 109.5
C177 C179 H17F 109.5
H17D C179 H17F 109.5
H17E C179 H17F 109.5
C172 C180 C181 112.5(3)
C172 C180 C182 109.8(3)
C181 C180 C182 112.1(4)
C172 C180 H180 107.4
C181 C180 H180 107.4
C182 C180 H180 107.4
C180 C181 H18A 109.5
C180 C181 H18B 109.5
H18A C181 H18B 109.5
C180 C181 H18C 109.5
H18A C181 H18C 109.5
H18B C181 H18C 109.5
C180 C182 H18D 109.5
C180 C182 H18E 109.5
H18D C182 H18E 109.5
C180 C182 H18F 109.5
H18D C182 H18F 109.5
H18E C182 H18F 109.5
O201 C201 C202 107.3(3)
O201 C201 H20A 110.3
C202 C201 H20A 110.3
O201 C201 H20B 110.3
C202 C201 H20B 110.3
H20A C201 H20B 108.5
C201 C202 C203 103.4(3)
C201 C202 H20C 111.1
C203 C202 H20C 111.1
C201 C202 H20D 111.1
C203 C202 H20D 111.1
H20C C202 H20D 109.1
C201 O201 C204 108.4(3)
C204 C203 C202 100.6(3)
C204 C203 H20E 111.6
C202 C203 H20E 111.6
C204 C203 H20F 111.6
C202 C203 H20F 111.6
H20E C203 H20F 109.4
O201 C204 C203 105.7(2)
O201 C204 H20G 110.6
C203 C204 H20G 110.6
O201 C204 H20H 110.6
C203 C204 H20H 110.6
H20G C204 H20H 108.7
O301 C301 C302 107.2(3)
O301 C301 H30A 110.3
C302 C301 H30A 110.3
O301 C301 H30B 110.3
C302 C301 H30B 110.3
H30A C301 H30B 108.5
C303 C302 C301 104.0(3)
C303 C302 H30C 111.0
C301 C302 H30C 111.0
C303 C302 H30D 111.0
C301 C302 H30D 111.0
H30C C302 H30D 109.0
C304 O301 C301 107.4(3)
C302 C303 C304 104.1(4)
C302 C303 H30E 110.9
C304 C303 H30E 110.9
C302 C303 H30F 110.9
C304 C303 H30F 110.9
H30E C303 H30F 108.9
O301 C304 C303 103.5(3)
O301 C304 H30G 111.1
C303 C304 H30G 111.1
O301 C304 H30H 111.1
C303 C304 H30H 111.1
H30G C304 H30H 109.0
O401 C401 C402 107.2(4)
O401 C401 H40A 110.3
C402 C401 H40A 110.3
O401 C401 H40B 110.3
C402 C401 H40B 110.3
H40A C401 H40B 108.5
C401 C402 C403 103.8(4)
C401 C402 H40C 111.0
C403 C402 H40C 111.0
C401 C402 H40D 111.0
C403 C402 H40D 111.0
H40C C402 H40D 109.0
C404 O401 C401 104.4(3)
C404 C403 C402 102.5(3)
C404 C403 H40E 111.3
C402 C403 H40E 111.3
C404 C403 H40F 111.3
C402 C403 H40F 111.3
H40E C403 H40F 109.2
O401 C404 C403 108.2(4)
O401 C404 H40G 110.1
C403 C404 H40G 110.1
O401 C404 H40H 110.1
C403 C404 H40H 110.1
H40G C404 H40H 108.4
C502 C501 O501 102.0(3)
C502 C501 H50A 111.4
O501 C501 H50A 111.4
C502 C501 H50B 111.4
O501 C501 H50B 111.4
H50A C501 H50B 109.2
C503 C502 C501 108.1(4)
C503 C502 H50C 110.1
C501 C502 H50C 110.1
C503 C502 H50D 110.1
C501 C502 H50D 110.1
H50C C502 H50D 108.4
C504 O501 C501 104.8(4)
C502 C503 C504 110.8(3)
C502 C503 H50E 109.5
C504 C503 H50E 109.5
C502 C503 H50F 109.5
C504 C503 H50F 109.5
H50E C503 H50F 108.1
C503 C504 O501 103.9(3)
C503 C504 H50G 111.0
O501 C504 H50G 111.0
C503 C504 H50H 111.0
O501 C504 H50H 111.0
H50G C504 H50H 109.0
O601 C601 C602 108.3(4)
O601 C601 H60A 110.0
C602 C601 H60A 110.0
O601 C601 H60B 110.0
C602 C601 H60B 110.0
H60A C601 H60B 108.4
C603 C602 C601 104.0(4)
C603 C602 H60C 111.0
C601 C602 H60C 111.0
C603 C602 H60D 111.0
C601 C602 H60D 111.0
H60C C602 H60D 109.0
C601 O601 C604 105.1(3)
C604 C603 C602 100.3(4)
C604 C603 H60E 111.7
C602 C603 H60E 111.7
C604 C603 H60F 111.7
C602 C603 H60F 111.7
H60E C603 H60F 109.5
O601 C604 C603 106.2(4)
O601 C604 H60G 110.5
C603 C604 H60G 110.5
O601 C604 H60H 110.5
C603 C604 H60H 110.5
H60G C604 H60H 108.7
O901 C901 C902 104.6(9)
O901 C901 H90A 110.8
C902 C901 H90A 110.8
O901 C901 H90B 110.8
C902 C901 H90B 110.8
H90A C901 H90B 108.9
C903 C902 C901 98.9(9)
C903 C902 H90C 112.0
C901 C902 H90C 112.0
C903 C902 H90D 112.0
C901 C902 H90D 112.0
H90C C902 H90D 109.7
C901 O901 C904 107.4(7)
C902 C903 C904 102.4(10)
C902 C903 H90E 111.3
C904 C903 H90E 111.3
C902 C903 H90F 111.3
C904 C903 H90F 111.3
H90E C903 H90F 109.2
O901 C904 C903 106.8(8)
O901 C904 H90G 110.4
C903 C904 H90G 110.4
O901 C904 H90H 110.4
C903 C904 H90H 110.4
H90G C904 H90H 108.6
O931 C931 C932 107.4(12)
O931 C931 H93A 110.2
C932 C931 H93A 110.2
O931 C931 H93B 110.2
C932 C931 H93B 110.2
H93A C931 H93B 108.5
C931 C932 C933 107.2(12)
C931 C932 H93C 110.3
C933 C932 H93C 110.3
C931 C932 H93D 110.3
C933 C932 H93D 110.3
H93C C932 H93D 108.5
C931 O931 C934 109.7(11)
C932 C933 C934 103.4(11)
C932 C933 H93E 111.1
C934 C933 H93E 111.1
C932 C933 H93F 111.1
C934 C933 H93F 111.1
H93E C933 H93F 109.0
O931 C934 C933 106.3(10)
O931 C934 H93G 110.5
C933 C934 H93G 110.5
O931 C934 H93H 110.5
C933 C934 H93H 110.5
H93G C934 H93H 108.7
O701 C701 C702 107.5(14)
O701 C701 H70A 110.2
C702 C701 H70A 110.2
O701 C701 H70B 110.2
C702 C701 H70B 110.2
H70A C701 H70B 108.5
C701 C702 C703 104.5(13)
C701 C702 H70C 110.9
C703 C702 H70C 110.9
C701 C702 H70D 110.9
C703 C702 H70D 110.9
H70C C702 H70D 108.9
C701 O701 C704 102.5(14)
C704 C703 C702 103.4(14)
C704 C703 H70E 111.1
C702 C703 H70E 111.1
C704 C703 H70F 111.1
C702 C703 H70F 111.1
H70E C703 H70F 109.1
O701 C704 C703 105.7(15)
O701 C704 H70G 110.6
C703 C704 H70G 110.6
O701 C704 H70H 110.6
C703 C704 H70H 110.6
H70G C704 H70H 108.7
O711 C711 C712 107.3(4)
O711 C711 H71A 110.3
C712 C711 H71A 110.3
O711 C711 H71B 110.3
C712 C711 H71B 110.3
H71A C711 H71B 108.5
C711 C712 C713 107.0(5)
C711 C712 H71C 110.3
C713 C712 H71C 110.3
C711 C712 H71D 110.3
C713 C712 H71D 110.3
H71C C712 H71D 108.6
C711 O711 C714 109.8(4)
C712 C713 C714 103.4(5)
C712 C713 H71E 111.1
C714 C713 H71E 111.1
C712 C713 H71F 111.1
C714 C713 H71F 111.1
H71E C713 H71F 109.0
O711 C714 C713 107.2(5)
O711 C714 H71G 110.3
C713 C714 H71G 110.3
O711 C714 H71H 110.3
C713 C714 H71H 110.3
H71G C714 H71H 108.5
O801 C801 C802 103.2(6)
O801 C801 H80A 111.1
C802 C801 H80A 111.1
O801 C801 H80B 111.1
C802 C801 H80B 111.1
H80A C801 H80B 109.1
C801 C802 C803 107.4(6)
C801 C802 H80C 110.2
C803 C802 H80C 110.2
C801 C802 H80D 110.2
C803 C802 H80D 110.2
H80C C802 H80D 108.5
C801 O801 C804 106.9(6)
C804 C803 C802 98.9(5)
C804 C803 H80E 112.0
C802 C803 H80E 112.0
C804 C803 H80F 112.0
C802 C803 H80F 112.0
H80E C803 H80F 109.7
O801 C804 C803 109.4(6)
O801 C804 H80G 109.8
C803 C804 H80G 109.8
O801 C804 H80H 109.8
C803 C804 H80H 109.8
H80G C804 H80H 108.2
O811 C811 C812 117.7(10)
O811 C811 H81A 107.9
C812 C811 H81A 107.9
O811 C811 H81B 107.9
C812 C811 H81B 107.9
H81A C811 H81B 107.2
C811 C812 C813 96.6(10)
C811 C812 H81C 112.4
C813 C812 H81C 112.4
C811 C812 H81D 112.4
C813 C812 H81D 112.4
H81C C812 H81D 110.0
C811 O811 C814 94.2(8)
C812 C813 C814 104.5(10)
C812 C813 H81E 110.8
C814 C813 H81E 110.8
C812 C813 H81F 110.8
C814 C813 H81F 110.8
H81E C813 H81F 108.9
O811 C814 C813 105.0(11)
O811 C814 H81G 110.8
C813 C814 H81G 110.8
O811 C814 H81H 110.8
C813 C814 H81H 110.8
H81G C814 H81H 108.8

loop_
_geom_bond_atom_site_label_1
_geom_bond_atom_site_label_2
_geom_bond_distance
O1 C1 1.214(3)
O2 C9 1.213(3)
O3 C10 1.207(3)
O4 C18 1.209(3)
N1 C1 1.405(3)
N1 C18 1.411(3)
N1 C51 1.457(3)
N2 C9 1.407(3)
N2 C10 1.408(3)
N2 C71 1.460(3)
N3 C5 1.322(3)
N3 C4 1.368(3)
N4 C35 1.336(3)
N4 C31 1.342(3)
N5 C14 1.318(3)
N5 C13 1.369(3)
N6 C41 1.339(3)
N6 C45 1.343(3)
C1 C2 1.479(3)
C2 C3 1.377(3)
C2 C19 1.420(3)
C3 C4 1.413(3)
C3 H3 0.9500
C4 C23 1.411(3)
C5 C6 1.455(3)
C5 C31 1.492(3)
C6 C24 1.413(3)
C6 C7 1.424(3)
C7 C8 1.378(3)
C7 H7 0.9500
C8 C22 1.418(3)
C8 C9 1.480(3)
C10 C11 1.487(3)
C11 C12 1.377(3)
C11 C22 1.421(3)
C12 C13 1.419(3)
C12 H12 0.9500
C13 C26 1.411(3)
C14 C15 1.456(3)
C14 C41 1.491(3)
C15 C25 1.415(3)
C15 C16 1.420(3)
C16 C17 1.381(3)
C16 H16 0.9500
C17 C19 1.418(3)
C17 C18 1.491(3)
C19 C20 1.397(3)
C20 C23 1.419(3)
C20 C25 1.419(3)
C21 C22 1.397(3)
C21 C26 1.418(3)
C21 C24 1.424(3)
C23 C24 1.412(3)
C25 C26 1.415(3)
C31 C32 1.398(3)
C32 C33 1.386(4)
C32 H32 0.9500
C33 C34 1.378(4)
C33 H33 0.9500
C34 C35 1.394(4)
C34 H34 0.9500
C35 H35 0.9500
C41 C42 1.394(4)
C42 C43 1.384(4)
C42 H42 0.9500
C43 C44 1.386(4)
C43 H43 0.9500
C44 C45 1.385(4)
C44 H44 0.9500
C45 H45 0.9500
C51 C56 1.395(4)
C51 C52 1.396(4)
C52 C53 1.394(4)
C52 C57 1.522(4)
C53 C54 1.380(4)
C53 H53 0.9500
C54 C55 1.384(4)
C54 H54 0.9500
C55 C56 1.396(4)
C55 H55 0.9500
C56 C60 1.516(4)
C57 C58 1.529(4)
C57 C59 1.538(4)
C57 H57 1.0000
C58 H58A 0.9800
C58 H58B 0.9800
C58 H58C 0.9800
C59 H59A 0.9800
C59 H59B 0.9800
C59 H59C 0.9800
C60 C62 1.528(5)
C60 C61 1.536(5)
C60 H60 1.0000
C61 H61A 0.9800
C61 H61B 0.9800
C61 H61C 0.9800
C62 H62A 0.9800
C62 H62B 0.9800
C62 H62C 0.9800
C71 C76 1.396(3)
C71 C72 1.404(4)
C72 C73 1.395(4)
C72 C77 1.522(4)
C73 C74 1.388(4)
C73 H73 0.9500
C74 C75 1.378(4)
C74 H74 0.9500
C75 C76 1.402(3)
C75 H75 0.9500
C76 C80 1.520(4)
C77 C78 1.522(4)
C77 C79 1.536(4)
C77 H77 1.0000
C78 H78A 0.9800
C78 H78B 0.9800
C78 H78C 0.9800
C79 H79A 0.9800
C79 H79B 0.9800
C79 H79C 0.9800
C80 C82 1.531(4)
C80 C81 1.532(4)
C80 H80 1.0000
C81 H81I 0.9800
C81 H81J 0.9800
C81 H81K 0.9800
C82 H82A 0.9800
C82 H82B 0.9800
C82 H82C 0.9800
O11 C101 1.213(3)
O12 C109 1.214(3)
O13 C110 1.214(3)
O14 C118 1.215(3)
N11 C118 1.402(3)
N11 C101 1.409(3)
N11 C151 1.458(3)
N12 C110 1.399(3)
N12 C109 1.405(3)
N12 C171 1.459(3)
N13 C105 1.327(3)
N13 C104 1.368(3)
N14 C135 1.336(3)
N14 C131 1.338(3)
N15 C114 1.318(3)
N15 C113 1.367(3)
N16 C145 1.337(3)
N16 C141 1.340(3)
C101 C102 1.488(3)
C102 C103 1.376(3)
C102 C119 1.417(3)
C103 C104 1.426(3)
C103 H103 0.9500
C104 C123 1.404(3)
C105 C106 1.446(3)
C105 C131 1.491(3)
C106 C124 1.410(3)
C106 C107 1.430(3)
C107 C108 1.375(3)
C107 H107 0.9500
C108 C122 1.416(3)
C108 C109 1.488(3)
C110 C111 1.483(3)
C111 C112 1.377(3)
C111 C122 1.418(3)
C112 C113 1.419(3)
C112 H112 0.9500
C113 C126 1.403(3)
C114 C115 1.454(3)
C114 C141 1.496(3)
C115 C125 1.413(3)
C115 C116 1.425(3)
C116 C117 1.375(3)
C116 H116 0.9500
C117 C119 1.415(3)
C117 C118 1.495(3)
C119 C120 1.407(3)
C120 C123 1.417(3)
C120 C125 1.418(3)
C121 C122 1.399(3)
C121 C124 1.418(3)
C121 C126 1.420(3)
C123 C124 1.418(3)
C125 C126 1.415(3)
C131 C132 1.394(4)
C132 C133 1.383(4)
C132 H132 0.9500
C133 C134 1.383(4)
C133 H133 0.9500
C134 C135 1.384(4)
C134 H134 0.9500
C135 H135 0.9500
C141 C142 1.394(4)
C142 C143 1.378(4)
C142 H142 0.9500
C143 C144 1.386(5)
C143 H143 0.9500
C144 C145 1.374(4)
C144 H144 0.9500
C145 H145 0.9500
C151 C152 1.392(4)
C151 C156 1.394(4)
C152 C153 1.401(4)
C152 C160 1.511(4)
C153 C154 1.372(5)
C153 H153 0.9500
C154 C155 1.385(4)
C154 H154 0.9500
C155 C156 1.400(4)
C155 H155 0.9500
C156 C157 1.516(4)
C157 C158 1.523(4)
C157 C159 1.524(5)
C157 H157 1.0000
C158 H15A 0.9800
C158 H15B 0.9800
C158 H15C 0.9800
C159 H15D 0.9800
C159 H15E 0.9800
C159 H15F 0.9800
C160 C161 1.531(4)
C160 C162 1.532(4)
C160 H160 1.0000
C161 H16A 0.9800
C161 H16B 0.9800
C161 H16C 0.9800
C162 H16D 0.9800
C162 H16E 0.9800
C162 H16F 0.9800
C171 C172 1.396(4)
C171 C176 1.397(4)
C172 C173 1.396(4)
C172 C180 1.514(4)
C173 C174 1.380(4)
C173 H173 0.9500
C174 C175 1.379(4)
C174 H174 0.9500
C175 C176 1.401(3)
C175 H175 0.9500
C176 C177 1.522(4)
C177 C178 1.526(4)
C177 C179 1.532(4)
C177 H177 1.0000
C178 H17A 0.9800
C178 H17B 0.9800
C178 H17C 0.9800
C179 H17D 0.9800
C179 H17E 0.9800
C179 H17F 0.9800
C180 C181 1.517(6)
C180 C182 1.557(7)
C180 H180 1.0000
C181 H18A 0.9800
C181 H18B 0.9800
C181 H18C 0.9800
C182 H18D 0.9800
C182 H18E 0.9800
C182 H18F 0.9800
C201 O201 1.425(4)
C201 C202 1.503(5)
C201 H20A 0.9900
C201 H20B 0.9900
C202 C203 1.519(5)
C202 H20C 0.9900
C202 H20D 0.9900
O201 C204 1.434(4)
C203 C204 1.503(4)
C203 H20E 0.9900
C203 H20F 0.9900
C204 H20G 0.9900
C204 H20H 0.9900
C301 O301 1.433(4)
C301 C302 1.518(6)
C301 H30A 0.9900
C301 H30B 0.9900
C302 C303 1.509(7)
C302 H30C 0.9900
C302 H30D 0.9900
O301 C304 1.418(5)
C303 C304 1.519(6)
C303 H30E 0.9900
C303 H30F 0.9900
C304 H30G 0.9900
C304 H30H 0.9900
C401 O401 1.420(5)
C401 C402 1.505(6)
C401 H40A 0.9900
C401 H40B 0.9900
C402 C403 1.544(6)
C402 H40C 0.9900
C402 H40D 0.9900
O401 C404 1.408(5)
C403 C404 1.524(6)
C403 H40E 0.9900
C403 H40F 0.9900
C404 H40G 0.9900
C404 H40H 0.9900
C501 C502 1.484(6)
C501 O501 1.502(5)
C501 H50A 0.9900
C501 H50B 0.9900
C502 C503 1.384(6)
C502 H50C 0.9900
C502 H50D 0.9900
O501 C504 1.485(6)
C503 C504 1.447(5)
C503 H50E 0.9900
C503 H50F 0.9900
C504 H50G 0.9900
C504 H50H 0.9900
C601 O601 1.395(5)
C601 C602 1.529(7)
C601 H60A 0.9900
C601 H60B 0.9900
C602 C603 1.521(7)
C602 H60C 0.9900
C602 H60D 0.9900
O601 C604 1.426(5)
C603 C604 1.499(6)
C603 H60E 0.9900
C603 H60F 0.9900
C604 H60G 0.9900
C604 H60H 0.9900
C901 O901 1.416(9)
C901 C902 1.538(11)
C901 H90A 0.9900
C901 H90B 0.9900
C902 C903 1.480(11)
C902 H90C 0.9900
C902 H90D 0.9900
O901 C904 1.430(9)
C903 C904 1.510(12)
C903 H90E 0.9900
C903 H90F 0.9900
C904 H90G 0.9900
C904 H90H 0.9900
C931 O931 1.425(14)
C931 C932 1.476(14)
C931 H93A 0.9900
C931 H93B 0.9900
C932 C933 1.496(14)
C932 H93C 0.9900
C932 H93D 0.9900
O931 C934 1.432(11)
C933 C934 1.508(13)
C933 H93E 0.9900
C933 H93F 0.9900
C934 H93G 0.9900
C934 H93H 0.9900
C701 O701 1.403(14)
C701 C702 1.487(15)
C701 H70A 0.9900
C701 H70B 0.9900
C702 C703 1.506(15)
C702 H70C 0.9900
C702 H70D 0.9900
O701 C704 1.449(15)
C703 C704 1.493(15)
C703 H70E 0.9900
C703 H70F 0.9900
C704 H70G 0.9900
C704 H70H 0.9900
C711 O711 1.408(6)
C711 C712 1.459(7)
C711 H71A 0.9900
C711 H71B 0.9900
C712 C713 1.476(8)
C712 H71C 0.9900
C712 H71D 0.9900
O711 C714 1.416(7)
C713 C714 1.482(8)
C713 H71E 0.9900
C713 H71F 0.9900
C714 H71G 0.9900
C714 H71H 0.9900
C801 O801 1.419(7)
C801 C802 1.521(9)
C801 H80A 0.9900
C801 H80B 0.9900
C802 C803 1.632(8)
C802 H80C 0.9900
C802 H80D 0.9900
O801 C804 1.468(10)
C803 C804 1.496(9)
C803 H80E 0.9900
C803 H80F 0.9900
C804 H80G 0.9900
C804 H80H 0.9900
C811 O811 1.302(8)
C811 C812 1.479(14)
C811 H81A 0.9900
C811 H81B 0.9900
C812 C813 1.492(14)
C812 H81C 0.9900
C812 H81D 0.9900
O811 C814 1.486(13)
C813 C814 1.529(14)
C813 H81E 0.9900
C813 H81F 0.9900
C814 H81G 0.9900
C814 H81H 0.9900

loop_
_geom_torsion_atom_site_label_1
_geom_torsion_atom_site_label_2
_geom_torsion_atom_site_label_3
_geom_torsion_atom_site_label_4
_geom_torsion
C18 N1 C1 O1 176.8(2)
C51 N1 C1 O1 -3.2(4)
C18 N1 C1 C2 -3.9(4)
C51 N1 C1 C2 176.1(2)
O1 C1 C2 C3 3.0(4)
N1 C1 C2 C3 -176.3(2)
O1 C1 C2 C19 -177.8(2)
N1 C1 C2 C19 2.9(3)
C19 C2 C3 C4 -0.4(4)
C1 C2 C3 C4 178.7(2)
C5 N3 C4 C23 1.1(4)
C5 N3 C4 C3 179.9(2)
C2 C3 C4 N3 -178.5(2)
C2 C3 C4 C23 0.4(4)
C4 N3 C5 C6 0.9(4)
C4 N3 C5 C31 -179.5(2)
N3 C5 C6 C24 -2.0(4)
C31 C5 C6 C24 178.4(2)
N3 C5 C6 C7 175.2(2)
C31 C5 C6 C7 -4.4(4)
C24 C6 C7 C8 -1.7(4)
C5 C6 C7 C8 -178.9(2)
C6 C7 C8 C22 -1.0(4)
C6 C7 C8 C9 176.0(2)
C10 N2 C9 O2 175.9(2)
C71 N2 C9 O2 -6.3(4)
C10 N2 C9 C8 -5.4(4)
C71 N2 C9 C8 172.4(2)
C7 C8 C9 O2 1.1(4)
C22 C8 C9 O2 178.1(2)
C7 C8 C9 N2 -177.6(2)
C22 C8 C9 N2 -0.5(3)
C9 N2 C10 O3 -175.0(2)
C71 N2 C10 O3 7.1(4)
C9 N2 C10 C11 7.4(4)
C71 N2 C10 C11 -170.5(2)
O3 C10 C11 C12 -3.5(4)
N2 C10 C11 C12 174.1(2)
O3 C10 C11 C22 179.0(2)
N2 C10 C11 C22 -3.5(3)
C22 C11 C12 C13 0.9(4)
C10 C11 C12 C13 -176.6(2)
C14 N5 C13 C26 1.7(4)
C14 N5 C13 C12 -177.0(2)
C11 C12 C13 N5 179.1(2)
C11 C12 C13 C26 0.3(4)
C13 N5 C14 C15 -0.5(4)
C13 N5 C14 C41 179.9(2)
N5 C14 C15 C25 -0.7(4)
C41 C14 C15 C25 178.9(2)
N5 C14 C15 C16 -178.0(2)
C41 C14 C15 C16 1.6(4)
C25 C15 C16 C17 1.5(4)
C14 C15 C16 C17 178.7(2)
C15 C16 C17 C19 -0.3(4)
C15 C16 C17 C18 -178.8(2)
C1 N1 C18 O4 -177.5(2)
C51 N1 C18 O4 2.4(4)
C1 N1 C18 C17 2.0(4)
C51 N1 C18 C17 -178.1(2)
C16 C17 C18 O4 -0.9(4)
C19 C17 C18 O4 -179.5(2)
C16 C17 C18 N1 179.6(2)
C19 C17 C18 N1 1.0(3)
C16 C17 C19 C20 -1.1(4)
C18 C17 C19 C20 177.5(2)
C16 C17 C19 C2 179.6(2)
C18 C17 C19 C2 -1.9(4)
C3 C2 C19 C20 -0.3(4)
C1 C2 C19 C20 -179.5(2)
C3 C2 C19 C17 179.0(2)
C1 C2 C19 C17 -0.1(4)
C17 C19 C20 C23 -178.3(2)
C2 C19 C20 C23 1.0(3)
C17 C19 C20 C25 1.0(3)
C2 C19 C20 C25 -179.6(2)
C26 C21 C22 C8 178.0(2)
C24 C21 C22 C8 -0.3(3)
C26 C21 C22 C11 -1.0(3)
C24 C21 C22 C11 -179.3(2)
C7 C8 C22 C21 2.0(4)
C9 C8 C22 C21 -174.9(2)
C7 C8 C22 C11 -179.0(2)
C9 C8 C22 C11 4.0(4)
C12 C11 C22 C21 -0.6(4)
C10 C11 C22 C21 177.0(2)
C12 C11 C22 C8 -179.5(2)
C10 C11 C22 C8 -2.0(4)
N3 C4 C23 C24 -1.8(4)
C3 C4 C23 C24 179.3(2)
N3 C4 C23 C20 179.2(2)
C3 C4 C23 C20 0.3(3)
C19 C20 C23 C4 -1.0(4)
C25 C20 C23 C4 179.6(2)
C19 C20 C23 C24 180.0(2)
C25 C20 C23 C24 0.6(4)
C4 C23 C24 C6 0.7(3)
C20 C23 C24 C6 179.7(2)
C4 C23 C24 C21 -179.0(2)
C20 C23 C24 C21 0.0(3)
C7 C6 C24 C23 -176.3(2)
C5 C6 C24 C23 1.1(3)
C7 C6 C24 C21 3.4(3)
C5 C6 C24 C21 -179.2(2)
C22 C21 C24 C23 177.3(2)
C26 C21 C24 C23 -1.0(3)
C22 C21 C24 C6 -2.4(4)
C26 C21 C24 C6 179.3(2)
C16 C15 C25 C26 178.3(2)
C14 C15 C25 C26 0.8(3)
C16 C15 C25 C20 -1.5(3)
C14 C15 C25 C20 -179.0(2)
C19 C20 C25 C15 0.3(3)
C23 C20 C25 C15 179.6(2)
C19 C20 C25 C26 -179.5(2)
C23 C20 C25 C26 -0.2(3)
N5 C13 C26 C25 -1.6(4)
C12 C13 C26 C25 177.2(2)
N5 C13 C26 C21 179.4(2)
C12 C13 C26 C21 -1.9(3)
C15 C25 C26 C13 0.3(3)
C20 C25 C26 C13 -179.9(2)
C15 C25 C26 C21 179.3(2)
C20 C25 C26 C21 -0.9(3)
C22 C21 C26 C13 2.3(3)
C24 C21 C26 C13 -179.5(2)
C22 C21 C26 C25 -176.8(2)
C24 C21 C26 C25 1.5(3)
C35 N4 C31 C32 -0.6(4)
C35 N4 C31 C5 -178.9(2)
N3 C5 C31 N4 153.9(2)
C6 C5 C31 N4 -26.5(4)
N3 C5 C31 C32 -24.4(3)
C6 C5 C31 C32 155.2(2)
N4 C31 C32 C33 0.2(4)
C5 C31 C32 C33 178.5(2)
C31 C32 C33 C34 0.5(4)
C32 C33 C34 C35 -0.7(4)
C31 N4 C35 C34 0.3(4)
C33 C34 C35 N4 0.4(4)
C45 N6 C41 C42 -0.3(4)
C45 N6 C41 C14 178.0(2)
N5 C14 C41 N6 -144.9(2)
C15 C14 C41 N6 35.5(3)
N5 C14 C41 C42 33.5(3)
C15 C14 C41 C42 -146.2(2)
N6 C41 C42 C43 0.5(4)
C14 C41 C42 C43 -177.8(2)
C41 C42 C43 C44 -0.6(4)
C42 C43 C44 C45 0.5(4)
C41 N6 C45 C44 0.2(4)
C43 C44 C45 N6 -0.3(4)
C1 N1 C51 C56 92.2(3)
C18 N1 C51 C56 -87.8(3)
C1 N1 C51 C52 -84.6(3)
C18 N1 C51 C52 95.5(3)
C56 C51 C52 C53 -1.8(4)
N1 C51 C52 C53 174.7(2)
C56 C51 C52 C57 -179.0(2)
N1 C51 C52 C57 -2.5(4)
C51 C52 C53 C54 1.6(4)
C57 C52 C53 C54 178.9(3)
C52 C53 C54 C55 0.1(4)
C53 C54 C55 C56 -1.7(4)
C52 C51 C56 C55 0.4(4)
N1 C51 C56 C55 -176.2(2)
C52 C51 C56 C60 178.5(3)
N1 C51 C56 C60 1.9(4)
C54 C55 C56 C51 1.4(4)
C54 C55 C56 C60 -176.7(3)
C53 C52 C57 C58 -73.0(3)
C51 C52 C57 C58 104.1(3)
C53 C52 C57 C59 50.2(3)
C51 C52 C57 C59 -132.7(3)
C51 C56 C60 C62 139.1(3)
C55 C56 C60 C62 -42.9(4)
C51 C56 C60 C61 -97.1(3)
C55 C56 C60 C61 80.9(3)
C9 N2 C71 C76 81.5(3)
C10 N2 C71 C76 -100.4(3)
C9 N2 C71 C72 -99.6(3)
C10 N2 C71 C72 78.5(3)
C76 C71 C72 C73 3.1(4)
N2 C71 C72 C73 -175.8(2)
C76 C71 C72 C77 -173.2(2)
N2 C71 C72 C77 7.9(3)
C71 C72 C73 C74 -1.4(4)
C77 C72 C73 C74 175.0(2)
C72 C73 C74 C75 -1.2(4)
C73 C74 C75 C76 2.1(4)
C72 C71 C76 C75 -2.2(4)
N2 C71 C76 C75 176.7(2)
C72 C71 C76 C80 178.7(2)
N2 C71 C76 C80 -2.4(3)
C74 C75 C76 C71 -0.5(4)
C74 C75 C76 C80 178.6(2)
C73 C72 C77 C78 -89.9(3)
C71 C72 C77 C78 86.3(3)
C73 C72 C77 C79 33.5(4)
C71 C72 C77 C79 -150.3(3)
C71 C76 C80 C82 107.4(3)
C75 C76 C80 C82 -71.7(3)
C71 C76 C80 C81 -128.3(3)
C75 C76 C80 C81 52.6(3)
C118 N11 C101 O11 -177.3(3)
C151 N11 C101 O11 5.2(4)
C118 N11 C101 C102 4.0(4)
C151 N11 C101 C102 -173.5(2)
O11 C101 C102 C103 -1.9(4)
N11 C101 C102 C103 176.7(2)
O11 C101 C102 C119 179.4(3)
N11 C101 C102 C119 -1.9(4)
C119 C102 C103 C104 0.5(4)
C101 C102 C103 C104 -178.2(2)
C105 N13 C104 C123 1.9(4)
C105 N13 C104 C103 -177.3(2)
C102 C103 C104 N13 179.7(2)
C102 C103 C104 C123 0.6(4)
C104 N13 C105 C106 -0.2(4)
C104 N13 C105 C131 -179.2(2)
N13 C105 C106 C124 -1.8(4)
C131 C105 C106 C124 177.1(2)
N13 C105 C106 C107 -178.7(2)
C131 C105 C106 C107 0.3(4)
C124 C106 C107 C108 0.7(4)
C105 C106 C107 C108 177.5(2)
C106 C107 C108 C122 0.0(4)
C106 C107 C108 C109 -179.1(2)
C110 N12 C109 O12 -178.8(2)
C171 N12 C109 O12 -1.2(4)
C110 N12 C109 C108 0.7(4)
C171 N12 C109 C108 178.3(2)
C107 C108 C109 O12 1.0(4)
C122 C108 C109 O12 -178.2(2)
C107 C108 C109 N12 -178.5(2)
C122 C108 C109 N12 2.3(3)
C109 N12 C110 O13 175.3(2)
C171 N12 C110 O13 -2.4(4)
C109 N12 C110 C111 -4.5(4)
C171 N12 C110 C111 177.8(2)
O13 C110 C111 C112 5.0(4)
N12 C110 C111 C112 -175.3(2)
O13 C110 C111 C122 -174.4(2)
N12 C110 C111 C122 5.4(3)
C122 C111 C112 C113 1.4(4)
C110 C111 C112 C113 -178.0(2)
C114 N15 C113 C126 1.4(4)
C114 N15 C113 C112 -178.6(2)
C111 C112 C113 N15 180.0(2)
C111 C112 C113 C126 0.0(4)
C113 N15 C114 C115 0.3(4)
C113 N15 C114 C141 -179.1(2)
N15 C114 C115 C125 -1.8(4)
C141 C114 C115 C125 177.5(2)
N15 C114 C115 C116 177.2(2)
C141 C114 C115 C116 -3.5(4)
C125 C115 C116 C117 -1.7(4)
C114 C115 C116 C117 179.3(2)
C115 C116 C117 C119 -0.6(4)
C115 C116 C117 C118 178.2(2)
C101 N11 C118 O14 178.5(3)
C151 N11 C118 O14 -4.1(4)
C101 N11 C118 C117 -2.6(4)
C151 N11 C118 C117 174.8(2)
C116 C117 C118 O14 -0.7(4)
C119 C117 C118 O14 178.1(2)
C116 C117 C118 N11 -179.5(2)
C119 C117 C118 N11 -0.8(4)
C116 C117 C119 C120 1.8(4)
C118 C117 C119 C120 -176.9(2)
C116 C117 C119 C102 -178.7(2)
C118 C117 C119 C102 2.6(4)
C103 C102 C119 C120 -0.4(4)
C101 C102 C119 C120 178.3(2)
C103 C102 C119 C117 -179.9(2)
C101 C102 C119 C117 -1.2(4)
C117 C119 C120 C123 178.8(2)
C102 C119 C120 C123 -0.8(4)
C117 C119 C120 C125 -0.9(4)
C102 C119 C120 C125 179.6(2)
C124 C121 C122 C108 0.7(3)
C126 C121 C122 C108 -179.0(2)
C124 C121 C122 C111 -179.6(2)
C126 C121 C122 C111 0.7(3)
C107 C108 C122 C121 -0.7(4)
C109 C108 C122 C121 178.4(2)
C107 C108 C122 C111 179.6(2)
C109 C108 C122 C111 -1.3(4)
C112 C111 C122 C121 -1.7(4)
C110 C111 C122 C121 177.6(2)
C112 C111 C122 C108 178.0(2)
C110 C111 C122 C108 -2.7(4)
N13 C104 C123 C120 179.1(2)
C103 C104 C123 C120 -1.7(4)
N13 C104 C123 C124 -1.4(4)
C103 C104 C123 C124 177.7(2)
C119 C120 C123 C104 1.8(4)
C125 C120 C123 C104 -178.5(2)
C119 C120 C123 C124 -177.6(2)
C125 C120 C123 C124 2.0(4)
C107 C106 C124 C123 179.3(2)
C105 C106 C124 C123 2.2(3)
C107 C106 C124 C121 -0.6(3)
C105 C106 C124 C121 -177.7(2)
C104 C123 C124 C106 -0.7(3)
C120 C123 C124 C106 178.7(2)
C104 C123 C124 C121 179.2(2)
C120 C123 C124 C121 -1.4(3)
C122 C121 C124 C106 -0.1(4)
C126 C121 C124 C106 179.6(2)
C122 C121 C124 C123 -180.0(2)
C126 C121 C124 C123 -0.2(3)
C116 C115 C125 C126 -177.4(2)
C114 C115 C125 C126 1.7(3)
C116 C115 C125 C120 2.6(4)
C114 C115 C125 C120 -178.3(2)
C119 C120 C125 C115 -1.4(4)
C123 C120 C125 C115 179.0(2)
C119 C120 C125 C126 178.6(2)
C123 C120 C125 C126 -1.0(3)
N15 C113 C126 C125 -1.3(4)
C112 C113 C126 C125 178.7(2)
N15 C113 C126 C121 179.0(2)
C112 C113 C126 C121 -1.0(4)
C115 C125 C126 C113 -0.3(3)
C120 C125 C126 C113 179.7(2)
C115 C125 C126 C121 179.4(2)
C120 C125 C126 C121 -0.6(3)
C122 C121 C126 C113 0.6(4)
C124 C121 C126 C113 -179.1(2)
C122 C121 C126 C125 -179.0(2)
C124 C121 C126 C125 1.3(4)
C135 N14 C131 C132 -1.5(4)
C135 N14 C131 C105 176.1(2)
N13 C105 C131 N14 -142.4(2)
C106 C105 C131 N14 38.6(3)
N13 C105 C131 C132 35.3(3)
C106 C105 C131 C132 -143.8(2)
N14 C131 C132 C133 2.0(4)
C105 C131 C132 C133 -175.6(2)
C131 C132 C133 C134 -0.5(4)
C132 C133 C134 C135 -1.4(4)
C131 N14 C135 C134 -0.6(4)
C133 C134 C135 N14 2.0(4)
C145 N16 C141 C142 -0.3(4)
C145 N16 C141 C114 -176.3(2)
N15 C114 C141 N16 152.8(2)
C115 C114 C141 N16 -26.6(4)
N15 C114 C141 C142 -23.4(4)
C115 C114 C141 C142 157.3(3)
N16 C141 C142 C143 -0.6(5)
C114 C141 C142 C143 175.5(3)
C141 C142 C143 C144 0.5(6)
C142 C143 C144 C145 0.3(6)
C141 N16 C145 C144 1.2(5)
C143 C144 C145 N16 -1.2(6)
C118 N11 C151 C152 81.7(3)
C101 N11 C151 C152 -100.7(3)
C118 N11 C151 C156 -99.7(3)
C101 N11 C151 C156 78.0(3)
C156 C151 C152 C153 -1.3(4)
N11 C151 C152 C153 177.3(2)
C156 C151 C152 C160 -179.8(3)
N11 C151 C152 C160 -1.3(4)
C151 C152 C153 C154 1.0(4)
C160 C152 C153 C154 179.6(3)
C152 C153 C154 C155 -0.2(4)
C153 C154 C155 C156 -0.4(4)
C152 C151 C156 C155 0.7(4)
N11 C151 C156 C155 -177.9(2)
C152 C151 C156 C157 179.2(2)
N11 C151 C156 C157 0.7(4)
C154 C155 C156 C151 0.2(4)
C154 C155 C156 C157 -178.4(3)
C151 C156 C157 C158 -112.9(3)
C155 C156 C157 C158 65.7(3)
C151 C156 C157 C159 122.5(3)
C155 C156 C157 C159 -59.0(3)
C151 C152 C160 C161 109.1(3)
C153 C152 C160 C161 -69.4(3)
C151 C152 C160 C162 -126.7(3)
C153 C152 C160 C162 54.8(4)
C110 N12 C171 C172 94.3(3)
C109 N12 C171 C172 -83.6(3)
C110 N12 C171 C176 -84.3(3)
C109 N12 C171 C176 97.8(3)
C176 C171 C172 C173 -0.9(4)
N12 C171 C172 C173 -179.5(2)
C176 C171 C172 C180 176.2(3)
N12 C171 C172 C180 -2.4(4)
C171 C172 C173 C174 1.0(4)
C180 C172 C173 C174 -176.2(3)
C172 C173 C174 C175 -0.5(5)
C173 C174 C175 C176 -0.3(4)
C172 C171 C176 C175 0.2(4)
N12 C171 C176 C175 178.8(2)
C172 C171 C176 C177 -176.9(2)
N12 C171 C176 C177 1.7(3)
C174 C175 C176 C171 0.4(4)
C174 C175 C176 C177 177.6(2)
C171 C176 C177 C178 -135.8(3)
C175 C176 C177 C178 47.2(3)
C171 C176 C177 C179 101.1(3)
C175 C176 C177 C179 -75.9(3)
C173 C172 C180 C181 -51.6(5)
C171 C172 C180 C181 131.3(4)
C173 C172 C180 C182 73.9(4)
C171 C172 C180 C182 -103.1(4)
O201 C201 C202 C203 21.7(4)
C202 C201 O201 C204 1.6(4)
C201 C202 C203 C204 -35.0(4)
C201 O201 C204 C203 -24.8(4)
C202 C203 C204 O201 37.0(4)
O301 C301 C302 C303 2.8(4)
C302 C301 O301 C304 -25.5(4)
C301 C302 C303 C304 18.9(5)
C301 O301 C304 C303 37.3(4)
C302 C303 C304 O301 -34.5(4)
O401 C401 C402 C403 -24.6(4)
C402 C401 O401 C404 37.6(4)
C401 C402 C403 C404 3.1(4)
C401 O401 C404 C403 -35.7(4)
C402 C403 C404 O401 19.6(4)
O501 C501 C502 C503 24.6(5)
C502 C501 O501 C504 -32.0(4)
C501 C502 C503 C504 -7.6(6)
C502 C503 C504 O501 -13.0(6)
C501 O501 C504 C503 28.1(5)
O601 C601 C602 C603 1.2(5)
C602 C601 O601 C604 23.1(5)
C601 C602 C603 C604 -23.3(5)
C601 O601 C604 C603 -39.6(4)
C602 C603 C604 O601 38.7(4)
O901 C901 C902 C903 43(2)
C902 C901 O901 C904 -26.7(16)
C901 C902 C903 C904 -40.7(19)
C901 O901 C904 C903 0.4(13)
C902 C903 C904 O901 27.0(16)
O931 C931 C932 C933 -8(4)
C932 C931 O931 C934 -8(4)
C931 C932 C933 C934 20(3)
C931 O931 C934 C933 21(3)
C932 C933 C934 O931 -24.8(17)
O701 C701 C702 C703 21(4)
C702 C701 O701 C704 -38(3)
C701 C702 C703 C704 4(4)
C701 O701 C704 C703 41(3)
C702 C703 C704 O701 -27(4)
O711 C711 C712 C713 -13.3(11)
C712 C711 O711 C714 -1.2(10)
C711 C712 C713 C714 21.7(11)
C711 O711 C714 C713 15.2(10)
C712 C713 C714 O711 -22.6(10)
O801 C801 C802 C803 24.2(8)
C802 C801 O801 C804 -37.0(8)
C801 C802 C803 C804 -2.7(8)
C801 O801 C804 C803 37.8(9)
C802 C803 C804 O801 -19.6(9)
O811 C811 C812 C813 32(2)
C812 C811 O811 C814 -47.8(16)
C811 C812 C813 C814 1(2)
C811 O811 C814 C813 42.0(14)
C812 C813 C814 O811 -27(2)
